data_7101536
loop_
_publ_author_name
P.Govindaswamy
D.Linder
J.Lacour
G.Suss-Fink
B.Therrien

_publ_section_title
;
Self-assembled hexanuclear arene ruthenium
metallo-prisms with unexpected double helical chirality
;
_journal_issue 45
_journal_name_full 'Chemical Communications'
_journal_paper_doi 10.1039/b610155k
_journal_year 2006
_chemical_formula_moiety 'C108H132Cl6N12Ru6, 6(CF3O3S)'
_chemical_formula_sum 'C114 H132 Cl6 F18 N12 O18 Ru6 S6'
_chemical_formula_weight 3311.80
_chemical_name_common (Ru6(C6Me6)6(tpt)2Cl6)(O3SCF3)6
_chemical_name_systematic
;
[Ru6(C6Me6)6(tpt)2Cl6][O3SCF3]6
;
_space_group_IT_number 14
_symmetry_cell_setting monoclinic
_symmetry_space_group_name_Hall '-P 2yn'
_symmetry_space_group_name_H-M 'P 1 21/n 1'
_atom_sites_solution_hydrogens geom
_atom_sites_solution_primary direct
_atom_sites_solution_secondary difmap
_audit_creation_method SHELXL-97
_cell_angle_alpha 90.00
_cell_angle_beta 93.499(7)
_cell_angle_gamma 90.00
_cell_formula_units_Z 4
_cell_length_a 23.8695(14)
_cell_length_b 17.2330(8)
_cell_length_c 35.282(2)
_cell_measurement_reflns_used 8000
_cell_measurement_temperature 203(2)
_cell_measurement_theta_max 25.95
_cell_measurement_theta_min 2.0
_cell_volume 14485.9(14)
_computing_cell_refinement 'CELL (Stoe IPDS Software, 2000)'
_computing_data_collection 'EXPOSE (Stoe IPDS Software, 2000)'
_computing_data_reduction 'INTEGRATE (Stoe IPDS Software, 2000)'
_computing_molecular_graphics 'ORTEP-32 (Farrugia, 1997)'
_computing_publication_material 'SHELXL-97 (Sheldrick, 1997)'
_computing_structure_refinement 'SHELXL-97 (Sheldrick, 1997)'
_computing_structure_solution 'SHELXS-97 (Sheldrick, 1990)'
_diffrn_ambient_temperature 203(2)
_diffrn_detector_area_resol_mean 0.81\%A
_diffrn_measured_fraction_theta_full 0.990
_diffrn_measured_fraction_theta_max 0.990
_diffrn_measurement_device_type 'STOE IPDS'
_diffrn_measurement_method 'phi oscillation'
_diffrn_radiation_monochromator graphite
_diffrn_radiation_source 'fine-focus sealed tube'
_diffrn_radiation_type MoK\a
_diffrn_radiation_wavelength 0.71073
_diffrn_reflns_av_R_equivalents 0.0680
_diffrn_reflns_av_sigmaI/netI 0.1253
_diffrn_reflns_limit_h_max 29
_diffrn_reflns_limit_h_min -28
_diffrn_reflns_limit_k_max 21
_diffrn_reflns_limit_k_min -21
_diffrn_reflns_limit_l_max 43
_diffrn_reflns_limit_l_min -43
_diffrn_reflns_number 81568
_diffrn_reflns_theta_full 25.97
_diffrn_reflns_theta_max 25.97
_diffrn_reflns_theta_min 2.00
_diffrn_standards_decay_% 0
_diffrn_standards_interval_time 0
_diffrn_standards_number 0
_exptl_absorpt_coefficient_mu 0.890
_exptl_absorpt_correction_type none
_exptl_crystal_colour orange
_exptl_crystal_density_diffrn 1.519
_exptl_crystal_density_method 'not measured'
_exptl_crystal_description plate
_exptl_crystal_F_000 6672
_exptl_crystal_size_max 0.48
_exptl_crystal_size_mid 0.15
_exptl_crystal_size_min 0.10
_refine_diff_density_max 3.705
_refine_diff_density_min -1.639
_refine_diff_density_rms 0.166
_refine_ls_extinction_method none
_refine_ls_goodness_of_fit_ref 0.924
_refine_ls_hydrogen_treatment constr
_refine_ls_matrix_type full
_refine_ls_number_parameters 1225
_refine_ls_number_reflns 28107
_refine_ls_number_restraints 38
_refine_ls_restrained_S_all 0.923
_refine_ls_R_factor_all 0.1550
_refine_ls_R_factor_gt 0.0866
_refine_ls_shift/su_max 0.004
_refine_ls_shift/su_mean 0.000
_refine_ls_structure_factor_coef Fsqd
_refine_ls_weighting_details 'calc w=1/[\s^2^(Fo^2^)+(0.1601P)^2^] where P=(Fo^2^+2Fc^2^)/3'
_refine_ls_weighting_scheme calc
_refine_ls_wR_factor_gt 0.2393
_refine_ls_wR_factor_ref 0.2701
_reflns_number_gt 12716
_reflns_number_total 28107
_reflns_threshold_expression >2sigma(I)
_cod_data_source_file b610155k.txt
_cod_depositor_comments
;
The following automatic conversions were performed:
'_symmetry_cell_setting' value 'Monoclinic' changed to 'monoclinic'
according to '/home/saulius/struct/CIF-dictionaries/cif_core.dic'
dictionary named 'cif_core.dic' version 2.4.1 from 2010-06-29.

Automatic conversion script
Id: cif_fix_enum 1527 2010-12-29 10:47:43Z saulius 
;
_cod_original_sg_symbol_H-M 'P 21/n'
_cod_database_code 7101536

loop_
_symmetry_equiv_pos_as_xyz
'x, y, z'
'-x+1/2, y+1/2, -z+1/2'
'-x, -y, -z'
'x-1/2, -y-1/2, z-1/2'

loop_
_atom_site_label
_atom_site_type_symbol
_atom_site_fract_x
_atom_site_fract_y
_atom_site_fract_z
_atom_site_U_iso_or_equiv
_atom_site_adp_type
_atom_site_occupancy
_atom_site_symmetry_multiplicity
_atom_site_calc_flag
_atom_site_refinement_flags
C1 C 0.5948(7) -0.0273(9) 0.2278(3) 0.074(4) Uani 1 1 d .
C2 C 0.5788(6) -0.0725(7) 0.2585(5) 0.072(4) Uani 1 1 d .
C3 C 0.6013(8) -0.0574(10) 0.2929(5) 0.100(7) Uani 1 1 d .
C4 C 0.6418(7) 0.0095(10) 0.2976(4) 0.080(5) Uani 1 1 d .
C5 C 0.6558(6) 0.0480(8) 0.2670(7) 0.085(5) Uani 1 1 d .
C6 C 0.6307(8) 0.0305(10) 0.2319(5) 0.083(5) Uani 1 1 d .
C7 C 0.3817(5) -0.0404(6) 0.3140(3) 0.055(3) Uani 1 1 d .
C8 C 0.3729(5) 0.0237(7) 0.3393(3) 0.055(3) Uani 1 1 d .
C9 C 0.3420(5) 0.0889(8) 0.3263(4) 0.069(3) Uani 1 1 d .
C10 C 0.3246(6) 0.0948(8) 0.2845(5) 0.081(4) Uani 1 1 d .
C11 C 0.3361(6) 0.0348(9) 0.2609(4) 0.074(4) Uani 1 1 d .
C12 C 0.3654(5) -0.0346(7) 0.2747(4) 0.065(3) Uani 1 1 d .
C13 C 0.8094(5) 0.6722(7) 0.4512(4) 0.069(4) Uani 1 1 d .
C14 C 0.7884(5) 0.6890(7) 0.4877(3) 0.062(3) Uani 1 1 d .
C15 C 0.7705(5) 0.7656(7) 0.4971(3) 0.058(3) Uani 1 1 d .
C16 C 0.7683(5) 0.8243(6) 0.4685(3) 0.057(3) Uani 1 1 d .
C17 C 0.7860(5) 0.8065(7) 0.4313(3) 0.056(3) Uani 1 1 d .
C18 C 0.8056(6) 0.7340(7) 0.4229(4) 0.066(3) Uani 1 1 d .
C19 C 0.5279(7) 0.6867(9) 0.5119(4) 0.081(4) Uani 1 1 d .
C20 C 0.4914(6) 0.6885(8) 0.4803(4) 0.075(4) Uani 1 1 d .
C21 C 0.4820(6) 0.7562(8) 0.4582(3) 0.067(3) Uani 1 1 d .
C22 C 0.5124(6) 0.8238(7) 0.4666(3) 0.066(3) Uani 1 1 d .
C23 C 0.5527(6) 0.8259(8) 0.5006(4) 0.071(4) Uani 1 1 d .
C24 C 0.5573(6) 0.7587(10) 0.5234(3) 0.077(4) Uani 1 1 d .
C25 C 0.7012(5) 0.6732(7) 0.0652(3) 0.061(3) Uani 1 1 d .
C26 C 0.6626(6) 0.6766(7) 0.0327(3) 0.057(3) Uani 1 1 d .
C27 C 0.6370(5) 0.7478(7) 0.0212(3) 0.054(3) Uani 1 1 d .
C28 C 0.6454(5) 0.8164(6) 0.0443(3) 0.053(3) Uani 1 1 d .
C29 C 0.6829(5) 0.8114(6) 0.0777(3) 0.054(3) Uani 1 1 d .
C30 C 0.7120(5) 0.7435(7) 0.0875(3) 0.058(3) Uani 1 1 d .
C31 C 0.3788(5) 0.7019(8) 0.1005(3) 0.060(3) Uani 1 1 d .
C32 C 0.3936(6) 0.6902(8) 0.0631(3) 0.066(3) Uani 1 1 d .
C33 C 0.4177(5) 0.7500(8) 0.0423(3) 0.058(3) Uani 1 1 d .
C34 C 0.4308(6) 0.8243(7) 0.0596(3) 0.067(3) Uani 1 1 d .
C35 C 0.4162(6) 0.8350(7) 0.0991(3) 0.064(3) Uani 1 1 d .
C36 C 0.3907(5) 0.7753(8) 0.1193(3) 0.063(3) Uani 1 1 d .
C37 C 0.5681(12) -0.0462(15) 0.1886(5) 0.198(15) Uani 1 1 d .
H37A H 0.5464 -0.0026 0.1791 0.297 Uiso 1 1 calc R
H37B H 0.5440 -0.0905 0.1902 0.297 Uiso 1 1 calc R
H37C H 0.5970 -0.0575 0.1716 0.297 Uiso 1 1 calc R
C38 C 0.5385(9) -0.1407(10) 0.2540(9) 0.192(14) Uani 1 1 d .
H38A H 0.5011 -0.1218 0.2481 0.288 Uiso 1 1 calc R
H38B H 0.5394 -0.1699 0.2772 0.288 Uiso 1 1 calc R
H38C H 0.5495 -0.1735 0.2337 0.288 Uiso 1 1 calc R
C39 C 0.5818(9) -0.1048(11) 0.3273(5) 0.23(2) Uani 1 1 d .
H39A H 0.5416 -0.1039 0.3272 0.351 Uiso 1 1 calc R
H39B H 0.5975 -0.0822 0.3505 0.351 Uiso 1 1 calc R
H39C H 0.5945 -0.1575 0.3255 0.351 Uiso 1 1 calc R
C40 C 0.6622(9) 0.0166(14) 0.3422(5) 0.26(2) Uani 1 1 d .
H40A H 0.6775 -0.0322 0.3510 0.391 Uiso 1 1 calc R
H40B H 0.6307 0.0299 0.3566 0.391 Uiso 1 1 calc R
H40C H 0.6903 0.0562 0.3454 0.391 Uiso 1 1 calc R
C41 C 0.6972(8) 0.1146(10) 0.2718(11) 0.24(2) Uani 1 1 d .
H41A H 0.7157 0.1125 0.2967 0.355 Uiso 1 1 calc R
H41B H 0.6775 0.1629 0.2686 0.355 Uiso 1 1 calc R
H41C H 0.7246 0.1105 0.2530 0.355 Uiso 1 1 calc R
C42 C 0.6504(14) 0.0739(16) 0.1972(8) 0.25(2) Uani 1 1 d .
H42A H 0.6897 0.0648 0.1950 0.370 Uiso 1 1 calc R
H42B H 0.6439 0.1285 0.2001 0.370 Uiso 1 1 calc R
H42C H 0.6298 0.0555 0.1747 0.370 Uiso 1 1 calc R
C43 C 0.4140(7) -0.1075(7) 0.3300(4) 0.083(4) Uani 1 1 d .
H43A H 0.4085 -0.1513 0.3135 0.124 Uiso 1 1 calc R
H43B H 0.4012 -0.1200 0.3546 0.124 Uiso 1 1 calc R
H43C H 0.4531 -0.0945 0.3324 0.124 Uiso 1 1 calc R
C44 C 0.3984(7) 0.0197(10) 0.3794(3) 0.090(5) Uani 1 1 d .
H44A H 0.4013 0.0711 0.3898 0.135 Uiso 1 1 calc R
H44B H 0.4350 -0.0031 0.3794 0.135 Uiso 1 1 calc R
H44C H 0.3750 -0.0114 0.3946 0.135 Uiso 1 1 calc R
C45 C 0.3275(7) 0.1501(8) 0.3529(5) 0.095(5) Uani 1 1 d .
H45A H 0.3610 0.1692 0.3660 0.143 Uiso 1 1 calc R
H45B H 0.3029 0.1293 0.3709 0.143 Uiso 1 1 calc R
H45C H 0.3089 0.1917 0.3391 0.143 Uiso 1 1 calc R
C46 C 0.2900(7) 0.1667(10) 0.2732(6) 0.127(7) Uani 1 1 d .
H46A H 0.2761 0.1622 0.2472 0.190 Uiso 1 1 calc R
H46B H 0.3132 0.2121 0.2762 0.190 Uiso 1 1 calc R
H46C H 0.2590 0.1710 0.2892 0.190 Uiso 1 1 calc R
C47 C 0.3253(8) 0.0343(12) 0.2175(4) 0.164(11) Uani 1 1 d .
H47A H 0.3089 -0.0144 0.2096 0.246 Uiso 1 1 calc R
H47B H 0.3601 0.0414 0.2057 0.246 Uiso 1 1 calc R
H47C H 0.3001 0.0758 0.2101 0.246 Uiso 1 1 calc R
C48 C 0.3761(7) -0.0947(9) 0.2462(4) 0.100(6) Uani 1 1 d .
H48A H 0.4066 -0.1272 0.2556 0.151 Uiso 1 1 calc R
H48B H 0.3857 -0.0704 0.2230 0.151 Uiso 1 1 calc R
H48C H 0.3430 -0.1258 0.2416 0.151 Uiso 1 1 calc R
C49 C 0.8303(6) 0.5941(7) 0.4415(5) 0.091(5) Uani 1 1 d .
H49A H 0.8638 0.5829 0.4570 0.136 Uiso 1 1 calc R
H49B H 0.8386 0.5929 0.4152 0.136 Uiso 1 1 calc R
H49C H 0.8022 0.5560 0.4461 0.136 Uiso 1 1 calc R
C50 C 0.7889(7) 0.6246(8) 0.5164(4) 0.095(5) Uani 1 1 d .
H50A H 0.7545 0.6253 0.5291 0.143 Uiso 1 1 calc R
H50B H 0.8200 0.6317 0.5347 0.143 Uiso 1 1 calc R
H50C H 0.7927 0.5757 0.5038 0.143 Uiso 1 1 calc R
C51 C 0.7499(7) 0.7791(9) 0.5355(4) 0.087(5) Uani 1 1 d .
H51A H 0.7646 0.8273 0.5455 0.131 Uiso 1 1 calc R
H51B H 0.7622 0.7374 0.5521 0.131 Uiso 1 1 calc R
H51C H 0.7096 0.7812 0.5338 0.131 Uiso 1 1 calc R
C52 C 0.7478(6) 0.9045(7) 0.4775(4) 0.074(4) Uani 1 1 d .
H52A H 0.7363 0.9055 0.5031 0.110 Uiso 1 1 calc R
H52B H 0.7166 0.9177 0.4603 0.110 Uiso 1 1 calc R
H52C H 0.7776 0.9412 0.4749 0.110 Uiso 1 1 calc R
C53 C 0.7792(7) 0.8694(7) 0.4008(4) 0.078(4) Uani 1 1 d .
H53A H 0.7679 0.8460 0.3769 0.118 Uiso 1 1 calc R
H53B H 0.8142 0.8960 0.3988 0.118 Uiso 1 1 calc R
H53C H 0.7510 0.9058 0.4077 0.118 Uiso 1 1 calc R
C54 C 0.8271(7) 0.7149(9) 0.3835(4) 0.092(5) Uani 1 1 d .
H54A H 0.8287 0.7616 0.3688 0.138 Uiso 1 1 calc R
H54B H 0.8020 0.6787 0.3706 0.138 Uiso 1 1 calc R
H54C H 0.8639 0.6924 0.3866 0.138 Uiso 1 1 calc R
C55 C 0.5386(10) 0.6164(11) 0.5352(6) 0.142(9) Uani 1 1 d .
H55A H 0.5524 0.5759 0.5196 0.212 Uiso 1 1 calc R
H55B H 0.5043 0.5999 0.5456 0.212 Uiso 1 1 calc R
H55C H 0.5660 0.6278 0.5554 0.212 Uiso 1 1 calc R
C56 C 0.4597(8) 0.6126(10) 0.4714(7) 0.137(9) Uani 1 1 d .
H56A H 0.4559 0.6051 0.4444 0.206 Uiso 1 1 calc R
H56B H 0.4231 0.6152 0.4812 0.206 Uiso 1 1 calc R
H56C H 0.4802 0.5699 0.4830 0.206 Uiso 1 1 calc R
C57 C 0.4385(6) 0.7589(12) 0.4248(4) 0.111(6) Uani 1 1 d .
H57A H 0.4095 0.7951 0.4301 0.166 Uiso 1 1 calc R
H57B H 0.4224 0.7082 0.4208 0.166 Uiso 1 1 calc R
H57C H 0.4562 0.7749 0.4023 0.166 Uiso 1 1 calc R
C58 C 0.5082(7) 0.8952(9) 0.4411(4) 0.098(5) Uani 1 1 d .
H58A H 0.5440 0.9050 0.4310 0.147 Uiso 1 1 calc R
H58B H 0.4974 0.9392 0.4557 0.147 Uiso 1 1 calc R
H58C H 0.4806 0.8863 0.4207 0.147 Uiso 1 1 calc R
C59 C 0.5822(9) 0.8962(10) 0.5105(6) 0.128(7) Uani 1 1 d .
H59A H 0.5783 0.9076 0.5368 0.193 Uiso 1 1 calc R
H59B H 0.5669 0.9381 0.4952 0.193 Uiso 1 1 calc R
H59C H 0.6212 0.8900 0.5060 0.193 Uiso 1 1 calc R
C60 C 0.5972(9) 0.7571(14) 0.5574(5) 0.138(9) Uani 1 1 d .
H60A H 0.5771 0.7456 0.5795 0.208 Uiso 1 1 calc R
H60B H 0.6151 0.8068 0.5605 0.208 Uiso 1 1 calc R
H60C H 0.6251 0.7179 0.5542 0.208 Uiso 1 1 calc R
C61 C 0.7311(7) 0.5988(8) 0.0763(4) 0.080(4) Uani 1 1 d .
H61A H 0.7444 0.5746 0.0541 0.120 Uiso 1 1 calc R
H61B H 0.7055 0.5644 0.0879 0.120 Uiso 1 1 calc R
H61C H 0.7622 0.6099 0.0939 0.120 Uiso 1 1 calc R
C62 C 0.6469(6) 0.6041(7) 0.0108(4) 0.075(4) Uani 1 1 d .
H62A H 0.6604 0.5596 0.0249 0.113 Uiso 1 1 calc R
H62B H 0.6634 0.6054 -0.0133 0.113 Uiso 1 1 calc R
H62C H 0.6068 0.6012 0.0069 0.113 Uiso 1 1 calc R
C63 C 0.5972(6) 0.7502(9) -0.0133(3) 0.080(4) Uani 1 1 d .
H63A H 0.6040 0.7960 -0.0277 0.119 Uiso 1 1 calc R
H63B H 0.5593 0.7510 -0.0056 0.119 Uiso 1 1 calc R
H63C H 0.6026 0.7051 -0.0286 0.119 Uiso 1 1 calc R
C64 C 0.6182(6) 0.8921(7) 0.0338(4) 0.073(4) Uani 1 1 d .
H64A H 0.5943 0.8857 0.0111 0.110 Uiso 1 1 calc R
H64B H 0.6466 0.9300 0.0294 0.110 Uiso 1 1 calc R
H64C H 0.5962 0.9092 0.0541 0.110 Uiso 1 1 calc R
C65 C 0.6899(6) 0.8821(7) 0.1030(4) 0.075(4) Uani 1 1 d .
H65A H 0.6913 0.8661 0.1292 0.112 Uiso 1 1 calc R
H65B H 0.6587 0.9165 0.0981 0.112 Uiso 1 1 calc R
H65C H 0.7241 0.9084 0.0980 0.112 Uiso 1 1 calc R
C66 C 0.7552(6) 0.7364(10) 0.1206(4) 0.084(4) Uani 1 1 d .
H66A H 0.7466 0.6920 0.1356 0.126 Uiso 1 1 calc R
H66B H 0.7544 0.7824 0.1359 0.126 Uiso 1 1 calc R
H66C H 0.7918 0.7304 0.1112 0.126 Uiso 1 1 calc R
C67 C 0.3487(6) 0.6373(9) 0.1211(4) 0.093(5) Uani 1 1 d .
H67A H 0.3213 0.6133 0.1038 0.139 Uiso 1 1 calc R
H67B H 0.3304 0.6590 0.1421 0.139 Uiso 1 1 calc R
H67C H 0.3755 0.5992 0.1302 0.139 Uiso 1 1 calc R
C68 C 0.3845(6) 0.6109(8) 0.0442(4) 0.082(4) Uani 1 1 d .
H68A H 0.3515 0.6126 0.0273 0.123 Uiso 1 1 calc R
H68B H 0.3797 0.5723 0.0634 0.123 Uiso 1 1 calc R
H68C H 0.4164 0.5980 0.0302 0.123 Uiso 1 1 calc R
C69 C 0.4337(6) 0.7381(10) 0.0024(3) 0.089(5) Uani 1 1 d .
H69A H 0.4164 0.6915 -0.0076 0.134 Uiso 1 1 calc R
H69B H 0.4737 0.7336 0.0021 0.134 Uiso 1 1 calc R
H69C H 0.4211 0.7815 -0.0129 0.134 Uiso 1 1 calc R
C70 C 0.4599(7) 0.8876(9) 0.0396(5) 0.101(5) Uani 1 1 d .
H70A H 0.4681 0.8703 0.0147 0.151 Uiso 1 1 calc R
H70B H 0.4942 0.9008 0.0537 0.151 Uiso 1 1 calc R
H70C H 0.4360 0.9324 0.0375 0.151 Uiso 1 1 calc R
C71 C 0.4307(7) 0.9096(8) 0.1176(5) 0.093(5) Uani 1 1 d .
H71A H 0.3977 0.9413 0.1181 0.140 Uiso 1 1 calc R
H71B H 0.4584 0.9357 0.1038 0.140 Uiso 1 1 calc R
H71C H 0.4453 0.9002 0.1432 0.140 Uiso 1 1 calc R
C72 C 0.3715(8) 0.7848(10) 0.1593(4) 0.101(6) Uani 1 1 d .
H72A H 0.3805 0.7388 0.1737 0.151 Uiso 1 1 calc R
H72B H 0.3317 0.7932 0.1582 0.151 Uiso 1 1 calc R
H72C H 0.3903 0.8285 0.1712 0.151 Uiso 1 1 calc R
C73 C 0.5658(4) 0.2151(5) 0.2384(3) 0.041(2) Uani 1 1 d .
H73 H 0.5528 0.1901 0.2162 0.050 Uiso 1 1 calc R
C74 C 0.5804(5) 0.2926(5) 0.2365(3) 0.046(3) Uani 1 1 d .
H74 H 0.5763 0.3191 0.2135 0.056 Uiso 1 1 calc R
C75 C 0.6014(4) 0.3310(5) 0.2696(2) 0.035(2) Uani 1 1 d .
C76 C 0.6033(4) 0.2899(5) 0.3028(3) 0.039(2) Uani 1 1 d .
H76 H 0.6156 0.3136 0.3255 0.047 Uiso 1 1 calc R
C77 C 0.5869(4) 0.2128(5) 0.3026(2) 0.037(2) Uani 1 1 d .
H77 H 0.5877 0.1863 0.3256 0.045 Uiso 1 1 calc R
C78 C 0.6198(4) 0.4129(5) 0.2685(2) 0.036(2) Uani 1 1 d .
C79 C 0.6543(4) 0.5188(5) 0.2984(3) 0.041(2) Uani 1 1 d .
C80 C 0.6383(4) 0.5202(5) 0.2347(3) 0.036(2) Uani 1 1 d .
C81 C 0.6717(4) 0.5630(5) 0.3330(3) 0.039(2) Uani 1 1 d .
C82 C 0.6833(5) 0.5275(6) 0.3680(3) 0.047(3) Uani 1 1 d .
H82 H 0.6823 0.4737 0.3701 0.056 Uiso 1 1 calc R
C83 C 0.6962(4) 0.5723(5) 0.3994(3) 0.046(2) Uani 1 1 d .
H83 H 0.7038 0.5477 0.4226 0.055 Uiso 1 1 calc R
C84 C 0.6888(5) 0.6839(6) 0.3634(3) 0.053(3) Uani 1 1 d .
H84 H 0.6921 0.7376 0.3617 0.064 Uiso 1 1 calc R
C85 C 0.6749(5) 0.6437(5) 0.3314(3) 0.049(3) Uani 1 1 d .
H85 H 0.6674 0.6696 0.3085 0.058 Uiso 1 1 calc R
C86 C 0.6370(5) 0.5650(5) 0.1981(3) 0.043(2) Uani 1 1 d .
C87 C 0.6447(5) 0.6440(5) 0.1990(3) 0.049(3) Uani 1 1 d .
H87 H 0.6536 0.6694 0.2218 0.058 Uiso 1 1 calc R
C88 C 0.6390(5) 0.6843(6) 0.1658(3) 0.052(3) Uani 1 1 d .
H88 H 0.6440 0.7378 0.1667 0.063 Uiso 1 1 calc R
C89 C 0.6258(5) 0.5297(6) 0.1635(3) 0.046(3) Uani 1 1 d .
H89 H 0.6216 0.4762 0.1618 0.055 Uiso 1 1 calc R
C90 C 0.6210(5) 0.5749(6) 0.1315(3) 0.046(2) Uani 1 1 d .
H90 H 0.6136 0.5508 0.1081 0.055 Uiso 1 1 calc R
C91 C 0.4231(5) 0.2304(6) 0.2564(3) 0.052(3) Uani 1 1 d .
H91 H 0.4090 0.2045 0.2347 0.062 Uiso 1 1 calc R
C92 C 0.4347(5) 0.3096(6) 0.2542(3) 0.046(2) Uani 1 1 d .
H92 H 0.4276 0.3363 0.2316 0.055 Uiso 1 1 calc R
C93 C 0.4569(5) 0.3475(6) 0.2861(3) 0.045(2) Uani 1 1 d .
C94 C 0.4638(5) 0.3062(6) 0.3198(3) 0.046(3) Uani 1 1 d .
H94 H 0.4776 0.3312 0.3418 0.055 Uiso 1 1 calc R
C95 C 0.4505(5) 0.2302(5) 0.3209(3) 0.046(3) Uani 1 1 d .
H95 H 0.4543 0.2042 0.3440 0.056 Uiso 1 1 calc R
C96 C 0.4755(4) 0.4300(6) 0.2841(3) 0.044(2) Uani 1 1 d .
C97 C 0.5107(4) 0.5356(5) 0.3129(3) 0.040(2) Uani 1 1 d .
C98 C 0.4938(4) 0.5351(6) 0.2496(3) 0.043(2) Uani 1 1 d .
C99 C 0.5296(4) 0.5797(6) 0.3478(3) 0.044(2) Uani 1 1 d .
C100 C 0.5448(4) 0.5413(6) 0.3814(3) 0.045(2) Uani 1 1 d .
H100 H 0.5440 0.4874 0.3825 0.054 Uiso 1 1 calc R
C101 C 0.5613(4) 0.5842(6) 0.4131(3) 0.050(3) Uani 1 1 d .
H101 H 0.5718 0.5582 0.4355 0.060 Uiso 1 1 calc R
C102 C 0.5307(5) 0.6589(6) 0.3475(3) 0.049(3) Uani 1 1 d .
H102 H 0.5203 0.6862 0.3255 0.059 Uiso 1 1 calc R
C103 C 0.5475(5) 0.6976(6) 0.3802(3) 0.050(3) Uani 1 1 d .
H103 H 0.5484 0.7515 0.3797 0.059 Uiso 1 1 calc R
C104 C 0.4920(4) 0.5779(6) 0.2131(3) 0.043(2) Uani 1 1 d .
C105 C 0.4812(5) 0.5404(6) 0.1786(3) 0.051(3) Uani 1 1 d .
H105 H 0.4758 0.4870 0.1774 0.061 Uiso 1 1 calc R
C106 C 0.4785(5) 0.5852(6) 0.1461(3) 0.052(3) Uani 1 1 d .
H106 H 0.4711 0.5606 0.1228 0.063 Uiso 1 1 calc R
C107 C 0.5009(5) 0.6576(7) 0.2128(3) 0.058(3) Uani 1 1 d .
H107 H 0.5091 0.6843 0.2354 0.070 Uiso 1 1 calc R
C108 C 0.4975(5) 0.6959(6) 0.1794(3) 0.052(3) Uani 1 1 d .
H108 H 0.5035 0.7492 0.1796 0.063 Uiso 1 1 calc R
N1 N 0.5699(3) 0.1745(4) 0.2710(2) 0.0375(18) Uani 1 1 d .
N2 N 0.4317(3) 0.1900(5) 0.2894(2) 0.0425(19) Uani 1 1 d .
N3 N 0.6984(4) 0.6499(5) 0.3983(2) 0.045(2) Uani 1 1 d .
N4 N 0.5627(4) 0.6608(5) 0.4129(2) 0.043(2) Uani 1 1 d .
N5 N 0.6266(4) 0.6516(5) 0.1323(2) 0.046(2) Uani 1 1 d .
N6 N 0.4861(4) 0.6612(5) 0.1463(2) 0.047(2) Uani 1 1 d .
N7 N 0.6581(3) 0.5588(4) 0.2654(2) 0.0379(18) Uani 1 1 d .
N8 N 0.6373(3) 0.4467(4) 0.3013(2) 0.0380(18) Uani 1 1 d .
N9 N 0.6188(4) 0.4480(4) 0.2338(2) 0.0395(19) Uani 1 1 d .
N10 N 0.5147(4) 0.5739(5) 0.2804(2) 0.045(2) Uani 1 1 d .
N11 N 0.4739(4) 0.4621(4) 0.2500(2) 0.045(2) Uani 1 1 d .
N12 N 0.4915(4) 0.4650(5) 0.3167(2) 0.044(2) Uani 1 1 d .
Cl1 Cl 0.47232(11) 0.06168(14) 0.23617(6) 0.0448(6) Uani 1 1 d .
Cl2 Cl 0.50551(11) 0.05855(14) 0.32370(6) 0.0443(6) Uani 1 1 d .
Cl3 Cl 0.65480(12) 0.65061(14) 0.48045(7) 0.0498(6) Uani 1 1 d .
Cl4 Cl 0.64119(12) 0.80208(14) 0.42946(7) 0.0491(6) Uani 1 1 d .
Cl5 Cl 0.55406(12) 0.80178(14) 0.11300(7) 0.0470(6) Uani 1 1 d .
Cl6 Cl 0.53414(12) 0.64872(14) 0.06484(6) 0.0469(6) Uani 1 1 d .
Ru1 Ru 0.56467(4) 0.05138(4) 0.27049(2) 0.03575(19) Uani 1 1 d .
Ru2 Ru 0.41415(4) 0.07240(5) 0.29101(2) 0.0431(2) Uani 1 1 d .
Ru3 Ru 0.72330(4) 0.72034(5) 0.44519(2) 0.0473(2) Uani 1 1 d .
Ru4 Ru 0.57192(4) 0.72717(5) 0.46292(2) 0.0483(2) Uani 1 1 d .
Ru5 Ru 0.62124(4) 0.71898(4) 0.08219(2) 0.0417(2) Uani 1 1 d .
Ru6 Ru 0.46748(4) 0.72923(5) 0.09693(2) 0.0469(2) Uani 1 1 d .
S101 S 0.3794 0.6775 0.2752 0.097 Uani 1 1 d .
O101 O 0.4317 0.7179 0.2836 0.139 Uani 1 1 d .
O102 O 0.3343 0.7215 0.2564 0.139 Uani 1 1 d .
O103 O 0.3854 0.6011 0.2594 0.139 Uani 1 1 d .
C111 C 0.3563 0.6595 0.3204 0.162 Uani 1 1 d .
F101 F 0.3906 0.6166 0.3446 0.203 Uani 1 1 d .
F102 F 0.3477 0.7288 0.3376 0.203 Uani 1 1 d .
F103 F 0.3074 0.6175 0.3190 0.203 Uani 1 1 d .
S102 S 0.6866 0.4330 0.4872 0.097 Uani 1 1 d .
O104 O 0.6330 0.4352 0.4658 0.139 Uani 1 1 d .
O105 O 0.7349 0.4583 0.4677 0.139 Uani 1 1 d .
O106 O 0.6858 0.4631 0.5252 0.139 Uani 1 1 d .
C112 C 0.6974 0.3335 0.4940 0.162 Uani 1 1 d .
F104 F 0.6582 0.2939 0.5128 0.203 Uani 1 1 d .
F105 F 0.7005 0.2996 0.4594 0.203 Uani 1 1 d .
F106 F 0.7459 0.3185 0.5156 0.203 Uani 1 1 d .
S103 S 0.9891 0.6059 0.4165 0.097 Uani 1 1 d .
O107 O 0.9568 0.5425 0.3997 0.139 Uani 1 1 d .
O108 O 0.9581 0.6714 0.4298 0.139 Uani 1 1 d .
O109 O 1.0345 0.5824 0.4429 0.139 Uani 1 1 d .
C113 C 1.0234 0.6423 0.3779 0.162 Uani 1 1 d .
F107 F 1.0575 0.5926 0.3599 0.203 Uani 1 1 d .
F108 F 0.9839 0.6683 0.3515 0.203 Uani 1 1 d .
F109 F 1.0591 0.7020 0.3883 0.203 Uani 1 1 d .
S104 S 0.5647 0.1278 0.4143 0.097 Uani 1 1 d .
O110 O 0.5967 0.1800 0.3920 0.139 Uani 1 1 d .
O111 O 0.5057 0.1448 0.4165 0.139 Uani 1 1 d .
O112 O 0.5756 0.0467 0.4081 0.139 Uani 1 1 d .
C114 C 0.5935 0.1442 0.4604 0.162 Uani 1 1 d .
F110 F 0.6495 0.1308 0.4670 0.203 Uani 1 1 d .
F111 F 0.5840 0.2195 0.4695 0.203 Uani 1 1 d .
F112 F 0.5703 0.0968 0.4864 0.203 Uani 1 1 d .
S105 S 0.7707 0.3501 0.2694 0.097 Uani 1 1 d .
O113 O 0.7306 0.3065 0.2899 0.139 Uani 1 1 d .
O114 O 0.7619 0.4329 0.2663 0.139 Uani 1 1 d .
O115 O 0.8284 0.3296 0.2785 0.139 Uani 1 1 d .
C115 C 0.7582 0.3161 0.2229 0.162 Uani 1 1 d .
F113 F 0.7647 0.2386 0.2170 0.203 Uani 1 1 d .
F114 F 0.7046 0.3347 0.2110 0.203 Uani 1 1 d .
F115 F 0.7944 0.3482 0.1986 0.203 Uani 1 1 d .
S106 S 0.2532 -0.0277 0.4190 0.097 Uani 1 1 d .
O116 O 0.1953 -0.0306 0.4288 0.139 Uani 1 1 d .
O117 O 0.2635 -0.0357 0.3793 0.139 Uani 1 1 d .
O118 O 0.2858 0.0333 0.4375 0.139 Uani 1 1 d .
C116 C 0.2812 -0.1123 0.4399 0.162 Uani 1 1 d .
F116 F 0.2784 -0.1199 0.4782 0.203 Uani 1 1 d .
F117 F 0.2540 -0.1742 0.4234 0.203 Uani 1 1 d .
F118 F 0.3376 -0.1191 0.4353 0.203 Uani 1 1 d .

loop_
_atom_site_aniso_label
_atom_site_aniso_U_11
_atom_site_aniso_U_22
_atom_site_aniso_U_33
_atom_site_aniso_U_23
_atom_site_aniso_U_13
_atom_site_aniso_U_12
C1 0.083(11) 0.086(10) 0.052(7) -0.025(7) -0.002(7) 0.030(9)
C2 0.045(8) 0.043(7) 0.129(13) -0.028(8) 0.009(8) 0.001(6)
C3 0.105(14) 0.086(11) 0.117(12) 0.070(10) 0.063(11) 0.079(11)
C4 0.059(9) 0.095(11) 0.081(9) -0.043(8) -0.030(8) 0.037(9)
C5 0.031(8) 0.044(7) 0.182(18) -0.012(9) 0.024(10) -0.005(6)
C6 0.081(12) 0.083(11) 0.089(10) 0.035(9) 0.040(9) 0.022(9)
C7 0.050(7) 0.046(6) 0.070(7) 0.009(5) 0.013(6) -0.007(5)
C8 0.045(7) 0.066(7) 0.056(6) -0.002(5) 0.004(5) -0.012(6)
C9 0.040(7) 0.062(8) 0.105(10) -0.004(7) 0.013(7) -0.014(6)
C10 0.042(8) 0.061(8) 0.138(13) 0.012(8) -0.017(8) -0.007(7)
C11 0.059(9) 0.090(10) 0.068(8) 0.010(7) -0.026(6) -0.032(8)
C12 0.049(8) 0.062(8) 0.084(8) -0.014(6) 0.002(6) -0.017(6)
C13 0.044(8) 0.054(7) 0.107(10) -0.004(7) -0.011(7) -0.014(6)
C14 0.056(8) 0.056(7) 0.071(8) -0.001(6) -0.022(6) -0.013(6)
C15 0.056(8) 0.056(7) 0.060(7) 0.005(5) -0.024(6) -0.017(6)
C16 0.057(8) 0.036(6) 0.078(8) -0.019(5) -0.006(6) -0.018(5)
C17 0.050(7) 0.059(7) 0.058(6) -0.003(5) -0.013(5) -0.010(6)
C18 0.061(9) 0.050(7) 0.088(9) -0.018(6) 0.005(7) -0.004(6)
C19 0.101(12) 0.077(10) 0.068(8) 0.033(7) 0.027(8) 0.030(9)
C20 0.072(10) 0.069(9) 0.087(9) 0.007(7) 0.029(8) 0.005(7)
C21 0.062(9) 0.075(9) 0.064(7) -0.005(6) -0.001(6) 0.022(7)
C22 0.078(10) 0.058(7) 0.062(7) 0.002(6) -0.003(6) 0.025(7)
C23 0.064(9) 0.075(9) 0.076(8) -0.040(7) 0.018(7) 0.012(7)
C24 0.088(11) 0.107(11) 0.036(6) 0.004(6) 0.010(6) 0.054(9)
C25 0.057(8) 0.062(7) 0.063(7) 0.011(6) 0.004(6) -0.007(6)
C26 0.072(9) 0.051(6) 0.051(6) -0.008(5) 0.017(6) -0.008(6)
C27 0.066(8) 0.062(7) 0.037(5) 0.007(5) 0.015(5) -0.008(6)
C28 0.059(8) 0.035(5) 0.065(7) 0.017(5) 0.009(6) -0.013(5)
C29 0.076(9) 0.042(6) 0.044(5) -0.001(4) 0.004(5) -0.015(6)
C30 0.056(8) 0.058(7) 0.061(7) 0.005(5) 0.007(6) -0.018(6)
C31 0.038(7) 0.081(8) 0.059(7) 0.005(6) -0.007(5) -0.006(6)
C32 0.061(9) 0.078(9) 0.059(7) -0.005(6) -0.003(6) 0.003(7)
C33 0.047(7) 0.075(8) 0.052(6) 0.006(6) 0.001(5) 0.015(6)
C34 0.071(9) 0.064(8) 0.066(7) 0.021(6) -0.001(6) 0.020(7)
C35 0.072(9) 0.056(7) 0.066(7) 0.003(6) 0.004(6) 0.012(7)
C36 0.046(8) 0.076(8) 0.066(7) -0.014(6) 0.010(6) 0.006(6)
C37 0.25(3) 0.23(3) 0.104(14) -0.083(16) -0.092(17) 0.14(3)
C38 0.095(16) 0.064(11) 0.42(4) -0.099(18) 0.05(2) -0.025(11)
C39 0.28(3) 0.19(2) 0.26(3) 0.18(2) 0.21(3) 0.16(2)
C40 0.26(3) 0.37(4) 0.131(17) -0.16(2) -0.13(2) 0.25(3)
C41 0.055(13) 0.066(12) 0.59(6) -0.08(2) 0.02(2) -0.032(10)
C42 0.31(4) 0.21(3) 0.24(3) 0.18(2) 0.21(3) 0.17(3)
C43 0.104(13) 0.041(7) 0.104(10) 0.016(7) 0.018(9) -0.016(7)
C44 0.088(11) 0.132(13) 0.051(7) -0.001(8) 0.005(7) -0.038(10)
C45 0.096(13) 0.065(9) 0.129(13) -0.020(9) 0.042(10) -0.015(9)
C46 0.068(12) 0.107(13) 0.20(2) 0.059(14) -0.040(12) 0.007(10)
C47 0.112(16) 0.26(3) 0.111(14) 0.065(16) -0.077(13) -0.062(18)
C48 0.109(13) 0.104(12) 0.092(10) -0.050(9) 0.025(9) -0.058(10)
C49 0.055(9) 0.057(8) 0.159(14) -0.023(9) -0.001(9) 0.008(7)
C50 0.091(12) 0.066(9) 0.123(12) 0.034(8) -0.040(10) -0.005(8)
C51 0.079(11) 0.101(11) 0.078(9) -0.015(8) -0.015(8) -0.024(9)
C52 0.085(11) 0.050(7) 0.085(9) -0.005(6) -0.001(7) -0.012(7)
C53 0.104(12) 0.055(8) 0.075(8) 0.006(6) -0.007(8) -0.021(8)
C54 0.078(11) 0.098(11) 0.102(11) -0.014(9) 0.015(9) 0.020(9)
C55 0.18(2) 0.110(14) 0.141(16) 0.070(13) 0.062(15) 0.051(14)
C56 0.098(15) 0.088(12) 0.23(2) -0.056(14) 0.090(15) -0.030(11)
C57 0.075(11) 0.188(19) 0.067(8) 0.005(10) -0.015(8) 0.033(12)
C58 0.113(14) 0.085(11) 0.099(11) 0.029(9) 0.029(10) 0.035(10)
C59 0.137(18) 0.101(13) 0.153(17) -0.056(12) 0.058(14) -0.014(12)
C60 0.136(18) 0.19(2) 0.081(11) -0.017(12) -0.022(11) 0.077(17)
C61 0.098(12) 0.070(9) 0.074(8) 0.014(7) 0.023(8) 0.026(8)
C62 0.094(11) 0.059(8) 0.075(8) -0.028(6) 0.026(7) 0.000(7)
C63 0.093(11) 0.102(10) 0.044(6) 0.015(6) 0.002(6) -0.012(9)
C64 0.087(11) 0.052(7) 0.080(8) 0.018(6) -0.003(7) 0.004(7)
C65 0.103(12) 0.040(6) 0.080(8) -0.006(6) -0.008(8) -0.022(7)
C66 0.056(9) 0.120(13) 0.076(9) 0.011(8) 0.000(7) 0.000(9)
C67 0.068(10) 0.112(13) 0.098(10) 0.022(9) 0.000(8) -0.016(9)
C68 0.074(10) 0.088(10) 0.082(9) -0.019(8) -0.018(7) 0.009(8)
C69 0.095(12) 0.127(13) 0.043(6) 0.003(7) -0.014(7) 0.024(10)
C70 0.090(12) 0.094(11) 0.120(12) 0.052(10) 0.016(10) 0.016(10)
C71 0.104(13) 0.053(8) 0.123(12) -0.020(8) 0.004(10) 0.015(8)
C72 0.136(16) 0.115(13) 0.052(7) -0.008(8) 0.011(8) 0.036(11)
C73 0.046(7) 0.033(5) 0.045(5) -0.004(4) 0.000(4) -0.016(5)
C74 0.060(7) 0.028(5) 0.049(5) 0.006(4) -0.013(5) -0.009(5)
C75 0.035(6) 0.033(5) 0.038(5) -0.003(4) 0.010(4) -0.006(4)
C76 0.044(6) 0.031(5) 0.043(5) -0.003(4) 0.001(4) -0.004(4)
C77 0.043(6) 0.034(5) 0.035(4) 0.003(4) 0.003(4) 0.001(4)
C78 0.033(6) 0.035(5) 0.041(5) 0.000(4) 0.003(4) 0.005(4)
C79 0.031(6) 0.035(5) 0.058(6) -0.002(4) 0.001(4) 0.000(4)
C80 0.032(6) 0.032(5) 0.044(5) 0.002(4) 0.002(4) 0.002(4)
C81 0.045(6) 0.029(5) 0.044(5) -0.001(4) 0.001(4) -0.006(4)
C82 0.052(7) 0.034(5) 0.054(6) 0.005(4) 0.000(5) -0.005(5)
C83 0.054(7) 0.033(5) 0.050(5) 0.000(4) -0.004(5) -0.001(5)
C84 0.077(9) 0.030(5) 0.051(6) 0.002(4) -0.009(5) -0.010(5)
C85 0.077(9) 0.026(5) 0.041(5) -0.002(4) -0.003(5) -0.001(5)
C86 0.053(7) 0.032(5) 0.044(5) 0.001(4) 0.002(5) -0.004(5)
C87 0.072(8) 0.027(5) 0.046(5) 0.004(4) -0.003(5) -0.011(5)
C88 0.079(9) 0.035(5) 0.041(5) 0.005(4) -0.011(5) -0.005(5)
C89 0.063(8) 0.030(5) 0.045(5) 0.002(4) -0.001(5) -0.006(5)
C90 0.053(7) 0.035(5) 0.048(5) -0.008(4) 0.001(5) -0.008(5)
C91 0.059(8) 0.043(6) 0.052(6) 0.000(5) -0.009(5) 0.002(5)
C92 0.049(7) 0.036(5) 0.050(6) -0.002(4) -0.002(5) -0.004(5)
C93 0.047(7) 0.036(5) 0.052(6) 0.007(4) 0.004(5) -0.008(5)
C94 0.054(7) 0.036(5) 0.048(5) 0.003(4) 0.005(5) 0.008(5)
C95 0.064(8) 0.038(5) 0.036(5) 0.005(4) -0.003(5) -0.011(5)
C96 0.037(6) 0.047(6) 0.050(6) -0.002(4) 0.004(5) -0.002(5)
C97 0.033(6) 0.040(5) 0.047(5) 0.000(4) -0.002(4) 0.001(4)
C98 0.044(7) 0.039(5) 0.047(5) -0.001(4) 0.004(5) -0.003(5)
C99 0.043(7) 0.040(5) 0.047(5) 0.000(4) -0.005(5) -0.009(5)
C100 0.041(6) 0.044(6) 0.050(5) 0.002(4) -0.010(5) -0.003(5)
C101 0.063(8) 0.040(6) 0.044(5) 0.010(4) -0.014(5) 0.000(5)
C102 0.061(8) 0.036(5) 0.049(6) 0.004(4) -0.007(5) -0.007(5)
C103 0.064(8) 0.038(5) 0.045(5) -0.003(4) -0.004(5) -0.003(5)
C104 0.042(6) 0.047(6) 0.040(5) 0.008(4) 0.000(4) -0.009(5)
C105 0.061(8) 0.040(6) 0.050(6) 0.001(4) -0.002(5) -0.003(5)
C106 0.066(8) 0.046(6) 0.045(5) -0.005(4) -0.001(5) -0.015(6)
C107 0.082(9) 0.052(7) 0.041(5) -0.006(5) 0.007(5) -0.019(6)
C108 0.079(9) 0.037(5) 0.042(5) -0.004(4) 0.001(5) -0.007(5)
N1 0.034(5) 0.032(4) 0.046(4) 0.000(3) -0.003(3) 0.000(4)
N2 0.032(5) 0.045(5) 0.050(5) 0.011(4) -0.002(4) 0.003(4)
N3 0.050(6) 0.037(4) 0.047(4) -0.001(3) 0.006(4) -0.002(4)
N4 0.043(5) 0.039(5) 0.048(4) 0.006(4) -0.001(4) -0.001(4)
N5 0.053(6) 0.038(5) 0.048(5) -0.006(4) 0.004(4) -0.002(4)
N6 0.047(6) 0.048(5) 0.046(4) 0.000(4) 0.007(4) -0.009(4)
N7 0.039(5) 0.032(4) 0.043(4) 0.001(3) 0.006(4) -0.002(4)
N8 0.033(5) 0.035(4) 0.046(4) -0.004(3) -0.002(3) -0.001(4)
N9 0.047(5) 0.030(4) 0.040(4) 0.007(3) -0.003(4) -0.007(4)
N10 0.045(5) 0.043(5) 0.045(4) 0.003(4) -0.003(4) -0.003(4)
N11 0.052(6) 0.034(4) 0.048(5) -0.001(3) 0.007(4) -0.002(4)
N12 0.053(6) 0.038(5) 0.041(4) 0.008(3) -0.007(4) -0.009(4)
Cl1 0.0480(16) 0.0440(13) 0.0415(12) 0.0002(10) -0.0051(11) -0.0039(12)
Cl2 0.0425(15) 0.0437(13) 0.0463(12) 0.0026(10) 0.0004(11) -0.0033(11)
Cl3 0.0571(18) 0.0423(13) 0.0487(13) 0.0022(10) -0.0082(12) 0.0012(12)
Cl4 0.0557(18) 0.0373(12) 0.0531(13) -0.0008(10) -0.0067(12) 0.0006(12)
Cl5 0.0567(18) 0.0390(12) 0.0454(12) -0.0016(10) 0.0028(11) 0.0006(12)
Cl6 0.0517(17) 0.0460(14) 0.0428(12) -0.0032(10) 0.0018(11) -0.0007(12)
Ru1 0.0400(5) 0.0275(4) 0.0395(4) 0.0000(3) 0.0003(3) -0.0039(3)
Ru2 0.0409(5) 0.0384(4) 0.0490(4) 0.0017(3) -0.0055(4) -0.0063(4)
Ru3 0.0521(6) 0.0343(4) 0.0540(5) -0.0052(3) -0.0086(4) -0.0031(4)
Ru4 0.0553(6) 0.0446(5) 0.0443(4) 0.0006(4) -0.0028(4) 0.0045(4)
Ru5 0.0510(6) 0.0340(4) 0.0401(4) 0.0033(3) 0.0028(4) -0.0029(4)
Ru6 0.0520(6) 0.0485(5) 0.0403(4) 0.0008(3) 0.0026(4) 0.0026(4)
S101 0.084 0.095 0.113 0.003 0.009 0.002
O101 0.114 0.150 0.153 -0.004 0.015 -0.010
O102 0.114 0.150 0.153 -0.004 0.015 -0.010
O103 0.114 0.150 0.153 -0.004 0.015 -0.010
C111 0.075 0.212 0.200 0.026 0.024 -0.024
F101 0.189 0.214 0.211 0.020 0.056 0.007
F102 0.189 0.214 0.211 0.020 0.056 0.007
F103 0.189 0.214 0.211 0.020 0.056 0.007
S102 0.084 0.095 0.113 0.003 0.009 0.002
O104 0.114 0.150 0.153 -0.004 0.015 -0.010
O105 0.114 0.150 0.153 -0.004 0.015 -0.010
O106 0.114 0.150 0.153 -0.004 0.015 -0.010
C112 0.075 0.212 0.200 0.026 0.024 -0.024
F104 0.189 0.214 0.211 0.020 0.056 0.007
F105 0.189 0.214 0.211 0.020 0.056 0.007
F106 0.189 0.214 0.211 0.020 0.056 0.007
S103 0.084 0.095 0.113 0.003 0.009 0.002
O107 0.114 0.150 0.153 -0.004 0.015 -0.010
O108 0.114 0.150 0.153 -0.004 0.015 -0.010
O109 0.114 0.150 0.153 -0.004 0.015 -0.010
C113 0.075 0.212 0.200 0.026 0.024 -0.024
F107 0.189 0.214 0.211 0.020 0.056 0.007
F108 0.189 0.214 0.211 0.020 0.056 0.007
F109 0.189 0.214 0.211 0.020 0.056 0.007
S104 0.084 0.095 0.113 0.003 0.009 0.002
O110 0.114 0.150 0.153 -0.004 0.015 -0.010
O111 0.114 0.150 0.153 -0.004 0.015 -0.010
O112 0.114 0.150 0.153 -0.004 0.015 -0.010
C114 0.075 0.212 0.200 0.026 0.024 -0.024
F110 0.189 0.214 0.211 0.020 0.056 0.007
F111 0.189 0.214 0.211 0.020 0.056 0.007
F112 0.189 0.214 0.211 0.020 0.056 0.007
S105 0.084 0.095 0.113 0.003 0.009 0.002
O113 0.114 0.150 0.153 -0.004 0.015 -0.010
O114 0.114 0.150 0.153 -0.004 0.015 -0.010
O115 0.114 0.150 0.153 -0.004 0.015 -0.010
C115 0.075 0.212 0.200 0.026 0.024 -0.024
F113 0.189 0.214 0.211 0.020 0.056 0.007
F114 0.189 0.214 0.211 0.020 0.056 0.007
F115 0.189 0.214 0.211 0.020 0.056 0.007
S106 0.084 0.095 0.113 0.003 0.009 0.002
O116 0.114 0.150 0.153 -0.004 0.015 -0.010
O117 0.114 0.150 0.153 -0.004 0.015 -0.010
O118 0.114 0.150 0.153 -0.004 0.015 -0.010
C116 0.075 0.212 0.200 0.026 0.024 -0.024
F116 0.189 0.214 0.211 0.020 0.056 0.007
F117 0.189 0.214 0.211 0.020 0.056 0.007
F118 0.189 0.214 0.211 0.020 0.056 0.007

loop_
_atom_type_symbol
_atom_type_description
_atom_type_scat_dispersion_real
_atom_type_scat_dispersion_imag
_atom_type_scat_source
C C 0.0033 0.0016 'International Tables Vol C Tables 4.2.6.8 and 6.1.1.4'
H H 0.0000 0.0000 'International Tables Vol C Tables 4.2.6.8 and 6.1.1.4'
Cl Cl 0.1484 0.1585 'International Tables Vol C Tables 4.2.6.8 and 6.1.1.4'
F F 0.0171 0.0103 'International Tables Vol C Tables 4.2.6.8 and 6.1.1.4'
N N 0.0061 0.0033 'International Tables Vol C Tables 4.2.6.8 and 6.1.1.4'
O O 0.0106 0.0060 'International Tables Vol C Tables 4.2.6.8 and 6.1.1.4'
Ru Ru -1.2594 0.8363 'International Tables Vol C Tables 4.2.6.8 and 6.1.1.4'
S S 0.1246 0.1234 'International Tables Vol C Tables 4.2.6.8 and 6.1.1.4'

loop_
_geom_angle_atom_site_label_1
_geom_angle_atom_site_label_2
_geom_angle_atom_site_label_3
_geom_angle
C6 C1 C2 122.7(13)
C6 C1 C37 119.7(19)
C2 C1 C37 117.6(19)
C6 C1 Ru1 72.2(8)
C2 C1 Ru1 72.3(7)
C37 C1 Ru1 128.6(12)
C3 C2 C1 118.9(14)
C3 C2 C38 118(2)
C1 C2 C38 123.2(18)
C3 C2 Ru1 72.0(7)
C1 C2 Ru1 70.3(7)
C38 C2 Ru1 131.6(10)
C2 C3 C4 118.4(12)
C2 C3 C39 119(2)
C4 C3 C39 122(2)
C2 C3 Ru1 73.0(7)
C4 C3 Ru1 68.0(7)
C39 C3 Ru1 126.7(10)
C5 C4 C3 118.9(13)
C5 C4 C40 132.5(19)
C3 C4 C40 108.5(18)
C5 C4 Ru1 73.8(9)
C3 C4 Ru1 71.4(7)
C40 C4 Ru1 127.2(10)
C4 C5 C6 120.4(13)
C4 C5 C41 119(2)
C6 C5 C41 121(2)
C4 C5 Ru1 70.5(8)
C6 C5 Ru1 71.1(9)
C41 C5 Ru1 128.0(11)
C1 C6 C5 120.7(13)
C1 C6 C42 121(2)
C5 C6 C42 118(2)
C1 C6 Ru1 72.6(8)
C5 C6 Ru1 72.2(8)
C42 C6 Ru1 133.5(12)
C12 C7 C8 120.5(11)
C12 C7 C43 122.2(11)
C8 C7 C43 116.9(11)
C12 C7 Ru2 70.6(6)
C8 C7 Ru2 68.3(6)
C43 C7 Ru2 128.7(9)
C9 C8 C7 120.2(11)
C9 C8 C44 121.1(12)
C7 C8 C44 118.7(12)
C9 C8 Ru2 72.0(7)
C7 C8 Ru2 73.9(6)
C44 C8 Ru2 125.0(9)
C8 C9 C45 120.4(13)
C8 C9 C10 118.7(12)
C45 C9 C10 120.9(13)
C8 C9 Ru2 70.7(7)
C45 C9 Ru2 132.7(9)
C10 C9 Ru2 68.6(7)
C11 C10 C9 119.3(12)
C11 C10 C46 125.6(15)
C9 C10 C46 114.8(14)
C11 C10 Ru2 72.3(8)
C9 C10 Ru2 71.0(7)
C46 C10 Ru2 133.2(10)
C10 C11 C12 122.0(12)
C10 C11 C47 125.6(15)
C12 C11 C47 112.2(14)
C10 C11 Ru2 71.1(7)
C12 C11 Ru2 72.7(7)
C47 C11 Ru2 124.8(11)
C7 C12 C11 118.9(11)
C7 C12 C48 124.4(13)
C11 C12 C48 116.7(13)
C7 C12 Ru2 72.6(6)
C11 C12 Ru2 68.9(7)
C48 C12 Ru2 130.1(9)
C14 C13 C18 117.1(11)
C14 C13 C49 121.9(13)
C18 C13 C49 120.9(13)
C14 C13 Ru3 68.8(7)
C18 C13 Ru3 69.1(7)
C49 C13 Ru3 129.9(9)
C15 C14 C13 121.1(11)
C15 C14 C50 121.0(12)
C13 C14 C50 117.8(12)
C15 C14 Ru3 73.6(7)
C13 C14 Ru3 72.8(7)
C50 C14 Ru3 128.9(9)
C16 C15 C14 119.1(11)
C16 C15 C51 122.4(12)
C14 C15 C51 118.3(11)
C16 C15 Ru3 70.9(6)
C14 C15 Ru3 68.3(6)
C51 C15 Ru3 128.7(9)
C15 C16 C17 119.8(10)
C15 C16 C52 119.8(11)
C17 C16 C52 120.5(11)
C15 C16 Ru3 71.7(6)
C17 C16 Ru3 69.7(6)
C52 C16 Ru3 131.5(9)
C18 C17 C16 121.0(11)
C18 C17 C53 121.1(11)
C16 C17 C53 117.8(11)
C18 C17 Ru3 71.2(7)
C16 C17 Ru3 72.3(6)
C53 C17 Ru3 126.4(8)
C17 C18 C13 121.6(12)
C17 C18 C54 121.6(12)
C13 C18 C54 116.8(11)
C17 C18 Ru3 72.1(8)
C13 C18 Ru3 72.1(8)
C54 C18 Ru3 131.2(10)
C20 C19 C24 118.2(12)
C20 C19 C55 123.4(18)
C24 C19 C55 118.4(16)
C20 C19 Ru4 70.3(8)
C24 C19 Ru4 72.8(7)
C55 C19 Ru4 128.6(11)
C19 C20 C21 122.7(14)
C19 C20 C56 115.3(15)
C21 C20 C56 121.9(16)
C19 C20 Ru4 73.0(9)
C21 C20 Ru4 72.7(8)
C56 C20 Ru4 129.9(10)
C22 C21 C20 120.5(12)
C22 C21 C57 117.5(13)
C20 C21 C57 122.1(15)
C22 C21 Ru4 71.4(8)
C20 C21 Ru4 69.4(8)
C57 C21 Ru4 132.9(9)
C21 C22 C23 119.6(11)
C21 C22 C58 122.3(12)
C23 C22 C58 118.0(13)
C21 C22 Ru4 71.7(7)
C23 C22 Ru4 71.3(6)
C58 C22 Ru4 126.7(10)
C24 C23 C59 122.3(15)
C24 C23 C22 117.5(13)
C59 C23 C22 120.0(15)
C24 C23 Ru4 72.6(7)
C59 C23 Ru4 132.5(11)
C22 C23 Ru4 69.3(6)
C23 C24 C19 121.1(12)
C23 C24 C60 120.0(17)
C19 C24 C60 118.6(15)
C23 C24 Ru4 70.7(6)
C19 C24 Ru4 68.6(7)
C60 C24 Ru4 129.3(11)
C26 C25 C30 118.9(11)
C26 C25 C61 120.9(12)
C30 C25 C61 120.2(11)
C26 C25 Ru5 70.9(7)
C30 C25 Ru5 71.4(7)
C61 C25 Ru5 130.1(9)
C27 C26 C25 120.6(10)
C27 C26 C62 118.9(11)
C25 C26 C62 120.5(11)
C27 C26 Ru5 74.4(6)
C25 C26 Ru5 70.9(7)
C62 C26 Ru5 125.3(8)
C26 C27 C28 120.4(10)
C26 C27 C63 119.7(11)
C28 C27 C63 119.7(11)
C26 C27 Ru5 68.4(6)
C28 C27 Ru5 70.6(5)
C63 C27 Ru5 130.0(8)
C29 C28 C27 118.1(10)
C29 C28 C64 119.7(10)
C27 C28 C64 122.2(11)
C29 C28 Ru5 68.7(6)
C27 C28 Ru5 72.1(5)
C64 C28 Ru5 132.6(9)
C30 C29 C28 122.0(10)
C30 C29 C65 119.6(10)
C28 C29 C65 118.4(10)
C30 C29 Ru5 72.3(6)
C28 C29 Ru5 73.4(6)
C65 C29 Ru5 126.4(9)
C29 C30 C25 119.7(11)
C29 C30 C66 124.3(11)
C25 C30 C66 115.9(12)
C29 C30 Ru5 70.6(7)
C25 C30 Ru5 69.8(7)
C66 C30 Ru5 132.0(8)
C32 C31 C36 120.2(11)
C32 C31 C67 119.7(12)
C36 C31 C67 120.2(11)
C32 C31 Ru6 71.0(7)
C36 C31 Ru6 70.9(7)
C67 C31 Ru6 132.0(9)
C31 C32 C33 121.3(12)
C31 C32 C68 120.0(12)
C33 C32 C68 118.7(11)
C31 C32 Ru6 71.4(7)
C33 C32 Ru6 73.5(7)
C68 C32 Ru6 127.2(9)
C32 C33 C34 120.9(10)
C32 C33 C69 121.7(12)
C34 C33 C69 117.3(12)
C32 C33 Ru6 69.3(7)
C34 C33 Ru6 71.7(6)
C69 C33 Ru6 129.7(8)
C33 C34 C35 117.0(11)
C33 C34 C70 122.8(12)
C35 C34 C70 120.1(13)
C33 C34 Ru6 70.6(6)
C35 C34 Ru6 69.0(6)
C70 C34 Ru6 129.4(10)
C36 C35 C34 121.5(11)
C36 C35 C71 120.5(12)
C34 C35 C71 117.9(12)
C36 C35 Ru6 70.8(7)
C34 C35 Ru6 72.4(7)
C71 C35 Ru6 128.5(10)
C35 C36 C31 119.0(10)
C35 C36 C72 123.6(12)
C31 C36 C72 117.3(12)
C35 C36 Ru6 71.7(7)
C31 C36 Ru6 70.4(7)
C72 C36 Ru6 132.9(10)
C1 C37 H37A 109.5
C1 C37 H37B 109.5
H37A C37 H37B 109.5
C1 C37 H37C 109.5
H37A C37 H37C 109.5
H37B C37 H37C 109.5
C2 C38 H38A 109.5
C2 C38 H38B 109.5
H38A C38 H38B 109.5
C2 C38 H38C 109.5
H38A C38 H38C 109.5
H38B C38 H38C 109.5
C3 C39 H39A 109.5
C3 C39 H39B 109.5
H39A C39 H39B 109.5
C3 C39 H39C 109.5
H39A C39 H39C 109.5
H39B C39 H39C 109.5
C4 C40 H40A 109.5
C4 C40 H40B 109.5
H40A C40 H40B 109.5
C4 C40 H40C 109.5
H40A C40 H40C 109.5
H40B C40 H40C 109.5
C5 C41 H41A 109.5
C5 C41 H41B 109.5
H41A C41 H41B 109.5
C5 C41 H41C 109.5
H41A C41 H41C 109.5
H41B C41 H41C 109.5
C6 C42 H42A 109.5
C6 C42 H42B 109.5
H42A C42 H42B 109.5
C6 C42 H42C 109.5
H42A C42 H42C 109.5
H42B C42 H42C 109.5
C7 C43 H43A 109.5
C7 C43 H43B 109.5
H43A C43 H43B 109.5
C7 C43 H43C 109.5
H43A C43 H43C 109.5
H43B C43 H43C 109.5
C8 C44 H44A 109.5
C8 C44 H44B 109.5
H44A C44 H44B 109.5
C8 C44 H44C 109.5
H44A C44 H44C 109.5
H44B C44 H44C 109.5
C9 C45 H45A 109.5
C9 C45 H45B 109.5
H45A C45 H45B 109.5
C9 C45 H45C 109.5
H45A C45 H45C 109.5
H45B C45 H45C 109.5
C10 C46 H46A 109.5
C10 C46 H46B 109.5
H46A C46 H46B 109.5
C10 C46 H46C 109.5
H46A C46 H46C 109.5
H46B C46 H46C 109.5
C11 C47 H47A 109.5
C11 C47 H47B 109.5
H47A C47 H47B 109.5
C11 C47 H47C 109.5
H47A C47 H47C 109.5
H47B C47 H47C 109.5
C12 C48 H48A 109.5
C12 C48 H48B 109.5
H48A C48 H48B 109.5
C12 C48 H48C 109.5
H48A C48 H48C 109.5
H48B C48 H48C 109.5
C13 C49 H49A 109.5
C13 C49 H49B 109.5
H49A C49 H49B 109.5
C13 C49 H49C 109.5
H49A C49 H49C 109.5
H49B C49 H49C 109.5
C14 C50 H50A 109.5
C14 C50 H50B 109.5
H50A C50 H50B 109.5
C14 C50 H50C 109.5
H50A C50 H50C 109.5
H50B C50 H50C 109.5
C15 C51 H51A 109.5
C15 C51 H51B 109.5
H51A C51 H51B 109.5
C15 C51 H51C 109.5
H51A C51 H51C 109.5
H51B C51 H51C 109.5
C16 C52 H52A 109.5
C16 C52 H52B 109.5
H52A C52 H52B 109.5
C16 C52 H52C 109.5
H52A C52 H52C 109.5
H52B C52 H52C 109.5
C17 C53 H53A 109.5
C17 C53 H53B 109.5
H53A C53 H53B 109.5
C17 C53 H53C 109.5
H53A C53 H53C 109.5
H53B C53 H53C 109.5
C18 C54 H54A 109.5
C18 C54 H54B 109.5
H54A C54 H54B 109.5
C18 C54 H54C 109.5
H54A C54 H54C 109.5
H54B C54 H54C 109.5
C19 C55 H55A 109.5
C19 C55 H55B 109.5
H55A C55 H55B 109.5
C19 C55 H55C 109.5
H55A C55 H55C 109.5
H55B C55 H55C 109.5
C20 C56 H56A 109.5
C20 C56 H56B 109.5
H56A C56 H56B 109.5
C20 C56 H56C 109.5
H56A C56 H56C 109.5
H56B C56 H56C 109.5
C21 C57 H57A 109.5
C21 C57 H57B 109.5
H57A C57 H57B 109.5
C21 C57 H57C 109.5
H57A C57 H57C 109.5
H57B C57 H57C 109.5
C22 C58 H58A 109.5
C22 C58 H58B 109.5
H58A C58 H58B 109.5
C22 C58 H58C 109.5
H58A C58 H58C 109.5
H58B C58 H58C 109.5
C23 C59 H59A 109.5
C23 C59 H59B 109.5
H59A C59 H59B 109.5
C23 C59 H59C 109.5
H59A C59 H59C 109.5
H59B C59 H59C 109.5
C24 C60 H60A 109.5
C24 C60 H60B 109.5
H60A C60 H60B 109.5
C24 C60 H60C 109.5
H60A C60 H60C 109.5
H60B C60 H60C 109.5
C25 C61 H61A 109.5
C25 C61 H61B 109.5
H61A C61 H61B 109.5
C25 C61 H61C 109.5
H61A C61 H61C 109.5
H61B C61 H61C 109.5
C26 C62 H62A 109.5
C26 C62 H62B 109.5
H62A C62 H62B 109.5
C26 C62 H62C 109.5
H62A C62 H62C 109.5
H62B C62 H62C 109.5
C27 C63 H63A 109.5
C27 C63 H63B 109.5
H63A C63 H63B 109.5
C27 C63 H63C 109.5
H63A C63 H63C 109.5
H63B C63 H63C 109.5
C28 C64 H64A 109.5
C28 C64 H64B 109.5
H64A C64 H64B 109.5
C28 C64 H64C 109.5
H64A C64 H64C 109.5
H64B C64 H64C 109.5
C29 C65 H65A 109.5
C29 C65 H65B 109.5
H65A C65 H65B 109.5
C29 C65 H65C 109.5
H65A C65 H65C 109.5
H65B C65 H65C 109.5
C30 C66 H66A 109.5
C30 C66 H66B 109.5
H66A C66 H66B 109.5
C30 C66 H66C 109.5
H66A C66 H66C 109.5
H66B C66 H66C 109.5
C31 C67 H67A 109.5
C31 C67 H67B 109.5
H67A C67 H67B 109.5
C31 C67 H67C 109.5
H67A C67 H67C 109.5
H67B C67 H67C 109.5
C32 C68 H68A 109.5
C32 C68 H68B 109.5
H68A C68 H68B 109.5
C32 C68 H68C 109.5
H68A C68 H68C 109.5
H68B C68 H68C 109.5
C33 C69 H69A 109.5
C33 C69 H69B 109.5
H69A C69 H69B 109.5
C33 C69 H69C 109.5
H69A C69 H69C 109.5
H69B C69 H69C 109.5
C34 C70 H70A 109.5
C34 C70 H70B 109.5
H70A C70 H70B 109.5
C34 C70 H70C 109.5
H70A C70 H70C 109.5
H70B C70 H70C 109.5
C35 C71 H71A 109.5
C35 C71 H71B 109.5
H71A C71 H71B 109.5
C35 C71 H71C 109.5
H71A C71 H71C 109.5
H71B C71 H71C 109.5
C36 C72 H72A 109.5
C36 C72 H72B 109.5
H72A C72 H72B 109.5
C36 C72 H72C 109.5
H72A C72 H72C 109.5
H72B C72 H72C 109.5
N1 C73 C74 122.6(9)
N1 C73 H73 118.7
C74 C73 H73 118.7
C73 C74 C75 119.5(9)
C73 C74 H74 120.3
C75 C74 H74 120.3
C76 C75 C74 117.2(8)
C76 C75 C78 121.6(8)
C74 C75 C78 121.2(8)
C75 C76 C77 119.8(8)
C75 C76 H76 120.1
C77 C76 H76 120.1
N1 C77 C76 123.3(8)
N1 C77 H77 118.3
C76 C77 H77 118.3
N8 C78 N9 124.7(8)
N8 C78 C75 118.0(8)
N9 C78 C75 117.2(8)
N8 C79 N7 125.7(9)
N8 C79 C81 119.7(9)
N7 C79 C81 114.6(8)
N9 C80 N7 126.5(8)
N9 C80 C86 118.0(8)
N7 C80 C86 115.5(8)
C82 C81 C85 117.7(9)
C82 C81 C79 122.6(8)
C85 C81 C79 119.6(8)
C83 C82 C81 119.6(9)
C83 C82 H82 120.2
C81 C82 H82 120.2
N3 C83 C82 123.2(9)
N3 C83 H83 118.4
C82 C83 H83 118.4
C85 C84 N3 123.5(9)
C85 C84 H84 118.2
N3 C84 H84 118.2
C84 C85 C81 119.3(9)
C84 C85 H85 120.3
C81 C85 H85 120.3
C87 C86 C89 118.4(9)
C87 C86 C80 119.6(8)
C89 C86 C80 121.9(8)
C88 C87 C86 118.7(9)
C88 C87 H87 120.6
C86 C87 H87 120.6
N5 C88 C87 123.7(9)
N5 C88 H88 118.1
C87 C88 H88 118.1
C90 C89 C86 118.8(9)
C90 C89 H89 120.6
C86 C89 H89 120.6
N5 C90 C89 123.0(9)
N5 C90 H90 118.5
C89 C90 H90 118.5
N2 C91 C92 121.8(9)
N2 C91 H91 119.1
C92 C91 H91 119.1
C93 C92 C91 119.1(9)
C93 C92 H92 120.4
C91 C92 H92 120.4
C92 C93 C94 118.4(9)
C92 C93 C96 121.0(9)
C94 C93 C96 120.5(9)
C95 C94 C93 120.4(10)
C95 C94 H94 119.8
C93 C94 H94 119.8
C94 C95 N2 122.5(9)
C94 C95 H95 118.8
N2 C95 H95 118.8
N11 C96 N12 125.9(9)
N11 C96 C93 116.7(9)
N12 C96 C93 117.4(9)
N12 C97 N10 126.3(9)
N12 C97 C99 118.6(8)
N10 C97 C99 115.2(8)
N11 C98 N10 124.7(9)
N11 C98 C104 118.9(9)
N10 C98 C104 116.3(8)
C102 C99 C100 118.6(9)
C102 C99 C97 120.5(9)
C100 C99 C97 120.9(9)
C101 C100 C99 119.0(9)
C101 C100 H100 120.5
C99 C100 H100 120.5
N4 C101 C100 122.6(9)
N4 C101 H101 118.7
C100 C101 H101 118.7
C99 C102 C103 119.1(9)
C99 C102 H102 120.4
C103 C102 H102 120.4
N4 C103 C102 122.7(9)
N4 C103 H103 118.6
C102 C103 H103 118.6
C105 C104 C107 118.2(9)
C105 C104 C98 121.6(9)
C107 C104 C98 120.2(9)
C106 C105 C104 117.7(9)
C106 C105 H105 121.2
C104 C105 H105 121.2
N6 C106 C105 123.4(9)
N6 C106 H106 118.3
C105 C106 H106 118.3
C108 C107 C104 119.3(9)
C108 C107 H107 120.3
C104 C107 H107 120.3
N6 C108 C107 123.2(10)
N6 C108 H108 118.4
C107 C108 H108 118.4
C77 N1 C73 117.3(8)
C77 N1 Ru1 120.9(6)
C73 N1 Ru1 120.8(6)
C91 N2 C95 117.5(8)
C91 N2 Ru2 120.2(7)
C95 N2 Ru2 122.2(6)
C83 N3 C84 116.6(8)
C83 N3 Ru3 124.2(7)
C84 N3 Ru3 118.9(6)
C101 N4 C103 118.0(9)
C101 N4 Ru4 122.8(6)
C103 N4 Ru4 118.1(6)
C90 N5 C88 117.2(9)
C90 N5 Ru5 121.9(7)
C88 N5 Ru5 120.7(6)
C106 N6 C108 118.1(9)
C106 N6 Ru6 121.4(7)
C108 N6 Ru6 119.7(7)
C80 N7 C79 113.8(8)
C79 N8 C78 115.2(8)
C80 N9 C78 113.9(8)
C97 N10 C98 114.0(8)
C96 N11 C98 114.3(8)
C97 N12 C96 114.5(8)
Ru1 Cl1 Ru2 98.65(8)
Ru2 Cl2 Ru1 100.79(9)
Ru4 Cl3 Ru3 99.44(9)
Ru3 Cl4 Ru4 98.14(9)
Ru5 Cl5 Ru6 99.54(9)
Ru6 Cl6 Ru5 99.81(9)
N1 Ru1 C4 106.5(5)
N1 Ru1 C6 97.2(5)
C4 Ru1 C6 65.7(6)
N1 Ru1 C1 127.2(5)
C4 Ru1 C1 77.9(5)
C6 Ru1 C1 35.2(6)
N1 Ru1 C5 88.3(4)
C4 Ru1 C5 35.7(6)
C6 Ru1 C5 36.7(6)
C1 Ru1 C5 64.7(6)
N1 Ru1 C3 145.9(7)
C4 Ru1 C3 40.6(7)
C6 Ru1 C3 78.2(5)
C1 Ru1 C3 65.0(6)
C5 Ru1 C3 67.8(6)
N1 Ru1 C2 163.3(5)
C4 Ru1 C2 67.9(6)
C6 Ru1 C2 66.1(6)
C1 Ru1 C2 37.4(6)
C5 Ru1 C2 78.4(5)
C3 Ru1 C2 35.0(6)
N1 Ru1 Cl2 88.8(2)
C4 Ru1 Cl2 101.3(5)
C6 Ru1 Cl2 166.8(4)
C1 Ru1 Cl2 143.1(5)
C5 Ru1 Cl2 132.4(6)
C3 Ru1 Cl2 90.2(4)
C2 Ru1 Cl2 107.6(4)
N1 Ru1 Cl1 89.0(2)
C4 Ru1 Cl1 164.5(5)
C6 Ru1 Cl1 111.5(5)
C1 Ru1 Cl1 91.6(4)
C5 Ru1 Cl1 147.1(6)
C3 Ru1 Cl1 124.4(7)
C2 Ru1 Cl1 96.8(4)
Cl2 Ru1 Cl1 80.22(9)
N2 Ru2 C10 91.3(4)
N2 Ru2 C11 116.4(5)
C10 Ru2 C11 36.5(5)
N2 Ru2 C8 119.9(4)
C10 Ru2 C8 70.4(5)
C11 Ru2 C8 81.6(5)
N2 Ru2 C9 93.2(4)
C10 Ru2 C9 40.4(6)
C11 Ru2 C9 68.9(5)
C8 Ru2 C9 37.3(5)
N2 Ru2 C12 154.5(4)
C10 Ru2 C12 68.0(5)
C11 Ru2 C12 38.4(5)
C8 Ru2 C12 68.4(4)
C9 Ru2 C12 80.7(5)
N2 Ru2 C7 157.7(4)
C10 Ru2 C7 80.5(5)
C11 Ru2 C7 67.6(5)
C8 Ru2 C7 37.8(4)
C9 Ru2 C7 67.2(4)
C12 Ru2 C7 36.8(4)
N2 Ru2 Cl2 86.1(2)
C10 Ru2 Cl2 157.3(5)
C11 Ru2 Cl2 157.0(4)
C8 Ru2 Cl2 91.5(3)
C9 Ru2 Cl2 117.2(4)
C12 Ru2 Cl2 118.8(4)
C7 Ru2 Cl2 93.6(3)
N2 Ru2 Cl1 85.8(2)
C10 Ru2 Cl1 122.0(5)
C11 Ru2 Cl1 95.8(4)
C8 Ru2 Cl1 152.6(3)
C9 Ru2 Cl1 162.4(4)
C12 Ru2 Cl1 92.6(3)
C7 Ru2 Cl1 116.1(3)
Cl2 Ru2 Cl1 80.30(9)
N3 Ru3 C14 123.8(4)
N3 Ru3 C18 89.7(4)
C14 Ru3 C18 69.6(5)
N3 Ru3 C17 112.3(4)
C14 Ru3 C17 81.5(4)
C18 Ru3 C17 36.7(4)
N3 Ru3 C13 94.3(4)
C14 Ru3 C13 38.4(5)
C18 Ru3 C13 38.8(5)
C17 Ru3 C13 68.4(5)
N3 Ru3 C16 149.5(4)
C14 Ru3 C16 68.5(4)
C18 Ru3 C16 67.6(4)
C17 Ru3 C16 38.0(4)
C13 Ru3 C16 80.9(5)
N3 Ru3 C15 161.7(4)
C14 Ru3 C15 38.1(4)
C18 Ru3 C15 80.7(5)
C17 Ru3 C15 68.2(4)
C13 Ru3 C15 68.6(5)
C16 Ru3 C15 37.4(4)
N3 Ru3 Cl3 87.2(2)
C14 Ru3 Cl3 89.9(4)
C18 Ru3 Cl3 152.8(4)
C17 Ru3 Cl3 160.3(3)
C13 Ru3 Cl3 114.5(4)
C16 Ru3 Cl3 122.3(3)
C15 Ru3 Cl3 94.3(3)
N3 Ru3 Cl4 88.3(2)
C14 Ru3 Cl4 146.3(4)
C18 Ru3 Cl4 125.8(4)
C17 Ru3 Cl4 96.2(3)
C13 Ru3 Cl4 164.2(4)
C16 Ru3 Cl4 89.0(3)
C15 Ru3 Cl4 110.0(3)
Cl3 Ru3 Cl4 81.16(9)
N4 Ru4 C20 91.2(5)
N4 Ru4 C19 117.2(5)
C20 Ru4 C19 36.7(6)
N4 Ru4 C22 115.2(4)
C20 Ru4 C22 68.1(5)
C19 Ru4 C22 81.5(5)
N4 Ru4 C21 90.5(4)
C20 Ru4 C21 37.9(5)
C19 Ru4 C21 67.6(5)
C22 Ru4 C21 37.0(5)
N4 Ru4 C23 154.5(4)
C20 Ru4 C23 81.2(5)
C19 Ru4 C23 69.2(6)
C22 Ru4 C23 39.4(5)
C21 Ru4 C23 68.6(5)
N4 Ru4 C24 155.9(5)
C20 Ru4 C24 67.2(6)
C19 Ru4 C24 38.7(6)
C22 Ru4 C24 67.9(4)
C21 Ru4 C24 79.1(5)
C23 Ru4 C24 36.7(5)
N4 Ru4 Cl3 87.7(2)
C20 Ru4 Cl3 119.1(4)
C19 Ru4 Cl3 92.8(4)
C22 Ru4 Cl3 156.5(4)
C21 Ru4 Cl3 156.8(4)
C23 Ru4 Cl3 117.3(4)
C24 Ru4 Cl3 93.5(3)
N4 Ru4 Cl4 85.5(2)
C20 Ru4 Cl4 159.4(4)
C19 Ru4 Cl4 156.3(5)
C22 Ru4 Cl4 95.0(4)
C21 Ru4 Cl4 121.7(4)
C23 Ru4 Cl4 93.1(4)
C24 Ru4 Cl4 118.5(5)
Cl3 Ru4 Cl4 81.15(9)
N5 Ru5 C29 117.1(4)
N5 Ru5 C25 91.2(4)
C29 Ru5 C25 68.8(5)
N5 Ru5 C26 118.6(4)
C29 Ru5 C26 81.1(4)
C25 Ru5 C26 38.2(4)
N5 Ru5 C30 91.5(4)
C29 Ru5 C30 37.0(4)
C25 Ru5 C30 38.8(4)
C26 Ru5 C30 69.0(5)
N5 Ru5 C28 154.9(4)
C29 Ru5 C28 37.9(4)
C25 Ru5 C28 81.1(4)
C26 Ru5 C28 68.2(4)
C30 Ru5 C28 67.7(4)
N5 Ru5 C27 155.7(4)
C29 Ru5 C27 67.5(4)
C25 Ru5 C27 67.6(4)
C26 Ru5 C27 37.2(4)
C30 Ru5 C27 79.5(4)
C28 Ru5 C27 37.3(4)
N5 Ru5 Cl5 87.5(2)
C29 Ru5 Cl5 94.0(3)
C25 Ru5 Cl5 159.9(3)
C26 Ru5 Cl5 152.8(3)
C30 Ru5 Cl5 121.1(3)
C28 Ru5 Cl5 91.6(3)
C27 Ru5 Cl5 116.5(3)
N5 Ru5 Cl6 86.8(2)
C29 Ru5 Cl6 155.3(3)
C25 Ru5 Cl6 119.7(3)
C26 Ru5 Cl6 93.0(3)
C30 Ru5 Cl6 158.5(3)
C28 Ru5 Cl6 117.7(3)
C27 Ru5 Cl6 93.4(3)
Cl5 Ru5 Cl6 80.24(9)
N6 Ru6 C32 113.7(4)
N6 Ru6 C31 89.3(4)
C32 Ru6 C31 37.6(4)
N6 Ru6 C36 92.4(4)
C32 Ru6 C36 69.0(5)
C31 Ru6 C36 38.7(5)
N6 Ru6 C35 121.2(4)
C32 Ru6 C35 80.8(5)
C31 Ru6 C35 68.4(5)
C36 Ru6 C35 37.5(5)
N6 Ru6 C33 150.6(4)
C32 Ru6 C33 37.2(5)
C31 Ru6 C33 67.5(4)
C36 Ru6 C33 80.8(4)
C35 Ru6 C33 68.2(4)
N6 Ru6 C34 159.7(4)
C32 Ru6 C34 68.3(5)
C31 Ru6 C34 81.2(5)
C36 Ru6 C34 69.0(5)
C35 Ru6 C34 38.5(4)
C33 Ru6 C34 37.7(5)
N6 Ru6 Cl6 87.5(2)
C32 Ru6 Cl6 95.7(3)
C31 Ru6 Cl6 124.5(3)
C36 Ru6 Cl6 163.2(3)
C35 Ru6 Cl6 150.1(3)
C33 Ru6 Cl6 91.0(3)
C34 Ru6 Cl6 112.6(3)
N6 Ru6 Cl5 87.8(2)
C32 Ru6 Cl5 158.1(4)
C31 Ru6 Cl5 154.8(3)
C36 Ru6 Cl5 116.4(3)
C35 Ru6 Cl5 91.9(4)
C33 Ru6 Cl5 121.0(3)
C34 Ru6 Cl5 93.2(4)
Cl6 Ru6 Cl5 80.38(9)
O103 S101 O102 113.0
O103 S101 O101 114.5
O102 S101 O101 116.9
O103 S101 C111 103.6
O102 S101 C111 104.2
O101 S101 C111 102.5
F102 C111 F101 107.3
F102 C111 F103 109.2
F101 C111 F103 102.5
F102 C111 S101 108.3
F101 C111 S101 117.2
F103 C111 S101 112.0
O106 S102 O105 113.0
O106 S102 O104 114.5
O105 S102 O104 116.9
O106 S102 C112 103.6
O105 S102 C112 104.2
O104 S102 C112 102.5
F105 C112 F104 107.3
F105 C112 F106 109.2
F104 C112 F106 102.5
F105 C112 S102 108.3
F104 C112 S102 117.2
F106 C112 S102 112.0
O109 S103 O108 113.0
O109 S103 O107 114.5
O108 S103 O107 116.9
O109 S103 C113 103.6
O108 S103 C113 104.2
O107 S103 C113 102.5
F108 C113 F107 107.3
F108 C113 F109 109.2
F107 C113 F109 102.5
F108 C113 S103 108.3
F107 C113 S103 117.2
F109 C113 S103 112.0
O112 S104 O111 113.0
O112 S104 O110 114.5
O111 S104 O110 116.9
O112 S104 C114 103.6
O111 S104 C114 104.2
O110 S104 C114 102.5
F111 C114 F110 107.3
F111 C114 F112 109.2
F110 C114 F112 102.5
F111 C114 S104 108.3
F110 C114 S104 117.2
F112 C114 S104 112.0
O115 S105 O114 113.0
O115 S105 O113 114.5
O114 S105 O113 116.9
O115 S105 C115 103.6
O114 S105 C115 104.2
O113 S105 C115 102.5
F114 C115 F113 107.3
F114 C115 F115 109.2
F113 C115 F115 102.5
F114 C115 S105 108.3
F113 C115 S105 117.2
F115 C115 S105 112.0
O118 S106 O117 113.0
O118 S106 O116 114.5
O117 S106 O116 116.9
O118 S106 C116 103.6
O117 S106 C116 104.2
O116 S106 C116 102.5
F117 C116 F116 107.3
F117 C116 F118 109.2
F116 C116 F118 102.5
F117 C116 S106 108.3
F116 C116 S106 117.2
F118 C116 S106 112.0

loop_
_geom_bond_atom_site_label_1
_geom_bond_atom_site_label_2
_geom_bond_distance
C1 C6 1.32(2)
C1 C2 1.41(2)
C1 C37 1.52(2)
C1 Ru1 2.181(11)
C2 C3 1.32(2)
C2 C38 1.52(2)
C2 Ru1 2.206(11)
C3 C4 1.51(3)
C3 C39 1.559(19)
C3 Ru1 2.194(11)
C4 C5 1.33(2)
C4 C40 1.62(2)
C4 Ru1 2.147(13)
C5 C6 1.38(2)
C5 C41 1.52(2)
C5 Ru1 2.188(13)
C6 C42 1.53(2)
C6 Ru1 2.175(13)
C7 C12 1.420(17)
C7 C8 1.445(16)
C7 C43 1.481(17)
C7 Ru2 2.262(10)
C8 C9 1.405(18)
C8 C44 1.506(16)
C8 Ru2 2.187(11)
C9 C45 1.466(18)
C9 C10 1.51(2)
C9 Ru2 2.204(13)
C10 C11 1.36(2)
C10 C46 1.528(19)
C10 Ru2 2.170(14)
C11 C12 1.453(19)
C11 C47 1.539(19)
C11 Ru2 2.185(12)
C12 C48 1.478(17)
C12 Ru2 2.236(12)
C13 C14 1.441(18)
C13 C18 1.458(18)
C13 C49 1.482(17)
C13 Ru3 2.215(13)
C14 C15 1.434(17)
C14 C50 1.502(17)
C14 Ru3 2.162(12)
C15 C16 1.428(16)
C15 C51 1.489(18)
C15 Ru3 2.231(10)
C16 C17 1.435(16)
C16 C52 1.507(16)
C16 Ru3 2.220(10)
C17 C18 1.375(16)
C17 C53 1.528(16)
C17 Ru3 2.186(12)
C18 C54 1.545(18)
C18 Ru3 2.174(14)
C19 C20 1.37(2)
C19 C24 1.47(2)
C19 C55 1.476(19)
C19 Ru4 2.192(13)
C20 C21 1.415(18)
C20 C56 1.54(2)
C20 Ru4 2.158(14)
C21 C22 1.394(19)
C21 C57 1.523(18)
C21 Ru4 2.201(13)
C22 C23 1.492(18)
C22 C58 1.522(17)
C22 Ru4 2.197(12)
C23 C24 1.410(19)
C23 C59 1.43(2)
C23 Ru4 2.224(11)
C24 C60 1.49(2)
C24 Ru4 2.249(11)
C25 C26 1.430(17)
C25 C30 1.457(17)
C25 C61 1.507(17)
C25 Ru5 2.183(13)
C26 C27 1.419(16)
C26 C62 1.502(15)
C26 Ru5 2.183(10)
C27 C28 1.441(15)
C27 C63 1.498(16)
C27 Ru5 2.263(9)
C28 C29 1.439(16)
C28 C64 1.494(15)
C28 Ru5 2.243(9)
C29 C30 1.392(17)
C29 C65 1.515(15)
C29 Ru5 2.181(11)
C30 C66 1.515(17)
C30 Ru5 2.203(12)
C31 C32 1.403(16)
C31 C36 1.447(17)
C31 C67 1.532(18)
C31 Ru6 2.180(12)
C32 C33 1.407(17)
C32 C68 1.530(18)
C32 Ru6 2.175(13)
C33 C34 1.445(18)
C33 C69 1.494(16)
C33 Ru6 2.230(11)
C34 C35 1.466(17)
C34 C70 1.493(18)
C34 Ru6 2.245(11)
C35 C36 1.411(17)
C35 C71 1.474(18)
C35 Ru6 2.199(12)
C36 C72 1.518(17)
C36 Ru6 2.187(12)
C37 H37A 0.9600
C37 H37B 0.9600
C37 H37C 0.9600
C38 H38A 0.9600
C38 H38B 0.9600
C38 H38C 0.9600
C39 H39A 0.9600
C39 H39B 0.9600
C39 H39C 0.9600
C40 H40A 0.9600
C40 H40B 0.9600
C40 H40C 0.9600
C41 H41A 0.9600
C41 H41B 0.9600
C41 H41C 0.9600
C42 H42A 0.9600
C42 H42B 0.9600
C42 H42C 0.9600
C43 H43A 0.9600
C43 H43B 0.9600
C43 H43C 0.9600
C44 H44A 0.9600
C44 H44B 0.9600
C44 H44C 0.9600
C45 H45A 0.9600
C45 H45B 0.9600
C45 H45C 0.9600
C46 H46A 0.9600
C46 H46B 0.9600
C46 H46C 0.9600
C47 H47A 0.9600
C47 H47B 0.9600
C47 H47C 0.9600
C48 H48A 0.9600
C48 H48B 0.9600
C48 H48C 0.9600
C49 H49A 0.9600
C49 H49B 0.9600
C49 H49C 0.9600
C50 H50A 0.9600
C50 H50B 0.9600
C50 H50C 0.9600
C51 H51A 0.9600
C51 H51B 0.9600
C51 H51C 0.9600
C52 H52A 0.9600
C52 H52B 0.9600
C52 H52C 0.9600
C53 H53A 0.9600
C53 H53B 0.9600
C53 H53C 0.9600
C54 H54A 0.9600
C54 H54B 0.9600
C54 H54C 0.9600
C55 H55A 0.9600
C55 H55B 0.9600
C55 H55C 0.9600
C56 H56A 0.9600
C56 H56B 0.9600
C56 H56C 0.9600
C57 H57A 0.9600
C57 H57B 0.9600
C57 H57C 0.9600
C58 H58A 0.9600
C58 H58B 0.9600
C58 H58C 0.9600
C59 H59A 0.9600
C59 H59B 0.9600
C59 H59C 0.9600
C60 H60A 0.9600
C60 H60B 0.9600
C60 H60C 0.9600
C61 H61A 0.9600
C61 H61B 0.9600
C61 H61C 0.9600
C62 H62A 0.9600
C62 H62B 0.9600
C62 H62C 0.9600
C63 H63A 0.9600
C63 H63B 0.9600
C63 H63C 0.9600
C64 H64A 0.9600
C64 H64B 0.9600
C64 H64C 0.9600
C65 H65A 0.9600
C65 H65B 0.9600
C65 H65C 0.9600
C66 H66A 0.9600
C66 H66B 0.9600
C66 H66C 0.9600
C67 H67A 0.9600
C67 H67B 0.9600
C67 H67C 0.9600
C68 H68A 0.9600
C68 H68B 0.9600
C68 H68C 0.9600
C69 H69A 0.9600
C69 H69B 0.9600
C69 H69C 0.9600
C70 H70A 0.9600
C70 H70B 0.9600
C70 H70C 0.9600
C71 H71A 0.9600
C71 H71B 0.9600
C71 H71C 0.9600
C72 H72A 0.9600
C72 H72B 0.9600
C72 H72C 0.9600
C73 N1 1.344(11)
C73 C74 1.382(12)
C73 H73 0.9300
C74 C75 1.410(12)
C74 H74 0.9300
C75 C76 1.368(12)
C75 C78 1.478(13)
C76 C77 1.385(12)
C76 H76 0.9300
C77 N1 1.338(11)
C77 H77 0.9300
C78 N8 1.338(11)
C78 N9 1.365(11)
C79 N8 1.314(12)
C79 N7 1.359(12)
C79 C81 1.476(13)
C80 N9 1.330(11)
C80 N7 1.332(11)
C80 C86 1.505(12)
C81 C82 1.393(13)
C81 C85 1.394(12)
C82 C83 1.370(13)
C82 H82 0.9300
C83 N3 1.339(12)
C83 H83 0.9300
C84 C85 1.351(13)
C84 N3 1.371(12)
C84 H84 0.9300
C85 H85 0.9300
C86 C87 1.373(13)
C86 C89 1.376(13)
C87 C88 1.359(13)
C87 H87 0.9300
C88 N5 1.328(12)
C88 H88 0.9300
C89 C90 1.370(13)
C89 H89 0.9300
C90 N5 1.328(12)
C90 H90 0.9300
C91 N2 1.361(12)
C91 C92 1.395(14)
C91 H91 0.9300
C92 C93 1.377(14)
C92 H92 0.9300
C93 C94 1.387(13)
C93 C96 1.493(14)
C94 C95 1.350(13)
C94 H94 0.9300
C95 N2 1.361(12)
C95 H95 0.9300
C96 N11 1.322(12)
C96 N12 1.333(12)
C97 N12 1.310(12)
C97 N10 1.331(12)
C97 C99 1.492(13)
C98 N11 1.344(12)
C98 N10 1.346(12)
C98 C104 1.483(13)
C99 C102 1.365(14)
C99 C100 1.386(13)
C100 C101 1.378(13)
C100 H100 0.9300
C101 N4 1.319(12)
C101 H101 0.9300
C102 C103 1.368(13)
C102 H102 0.9300
C103 N4 1.349(12)
C103 H103 0.9300
C104 C105 1.389(13)
C104 C107 1.390(15)
C105 C106 1.381(14)
C105 H105 0.9300
C106 N6 1.322(13)
C106 H106 0.9300
C107 C108 1.349(14)
C107 H107 0.9300
C108 N6 1.326(12)
C108 H108 0.9300
N1 Ru1 2.126(7)
N2 Ru2 2.071(8)
N3 Ru3 2.106(8)
N4 Ru4 2.103(8)
N5 Ru5 2.112(8)
N6 Ru6 2.122(8)
Cl1 Ru1 2.456(3)
Cl1 Ru2 2.457(3)
Cl2 Ru2 2.416(3)
Cl2 Ru1 2.420(3)
Cl3 Ru4 2.426(3)
Cl3 Ru3 2.432(3)
Cl4 Ru3 2.450(3)
Cl4 Ru4 2.456(3)
Cl5 Ru5 2.450(3)
Cl5 Ru6 2.452(3)
Cl6 Ru6 2.441(3)
Cl6 Ru5 2.451(3)
S101 O103 1.4400
S101 O102 1.4445
S101 O101 1.4448
S101 C111 1.7489
C111 F102 1.3597
C111 F101 1.3634
C111 F103 1.3720
S102 O106 1.4400
S102 O105 1.4445
S102 O104 1.4448
S102 C112 1.7488
C112 F105 1.3598
C112 F104 1.3634
C112 F106 1.3719
S103 O109 1.4400
S103 O108 1.4445
S103 O107 1.4448
S103 C113 1.7488
C113 F108 1.3597
C113 F107 1.3634
C113 F109 1.3720
S104 O112 1.4401
S104 O111 1.4445
S104 O110 1.4448
S104 C114 1.7488
C114 F111 1.3597
C114 F110 1.3634
C114 F112 1.3720
S105 O115 1.4401
S105 O114 1.4445
S105 O113 1.4448
S105 C115 1.7488
C115 F114 1.3597
C115 F113 1.3634
C115 F115 1.3720
S106 O118 1.4401
S106 O117 1.4445
S106 O116 1.4448
S106 C116 1.7488
C116 F117 1.3598
C116 F116 1.3634
C116 F118 1.3720

loop_
_geom_torsion_atom_site_label_1
_geom_torsion_atom_site_label_2
_geom_torsion_atom_site_label_3
_geom_torsion_atom_site_label_4
_geom_torsion
C6 C1 C2 C3 -1(2)
C37 C1 C2 C3 -180.0(14)
Ru1 C1 C2 C3 -55.1(11)
C6 C1 C2 C38 -178.4(15)
C37 C1 C2 C38 3(2)
Ru1 C1 C2 C38 127.5(14)
C6 C1 C2 Ru1 54.1(13)
C37 C1 C2 Ru1 -124.9(14)
C1 C2 C3 C4 1.8(19)
C38 C2 C3 C4 179.3(12)
Ru1 C2 C3 C4 -52.5(10)
C1 C2 C3 C39 177.3(12)
C38 C2 C3 C39 -5(2)
Ru1 C2 C3 C39 123.0(13)
C1 C2 C3 Ru1 54.3(11)
C38 C2 C3 Ru1 -128.2(13)
C2 C3 C4 C5 -3.7(19)
C39 C3 C4 C5 -179.1(13)
Ru1 C3 C4 C5 -58.6(11)
C2 C3 C4 C40 179.0(13)
C39 C3 C4 C40 3.6(17)
Ru1 C3 C4 C40 124.1(11)
C2 C3 C4 Ru1 54.9(11)
C39 C3 C4 Ru1 -120.5(13)
C3 C4 C5 C6 5(2)
C40 C4 C5 C6 -178.8(15)
Ru1 C4 C5 C6 -52.7(13)
C3 C4 C5 C41 -179.2(13)
C40 C4 C5 C41 -3(2)
Ru1 C4 C5 C41 123.4(14)
C3 C4 C5 Ru1 57.3(11)
C40 C4 C5 Ru1 -126.1(16)
C2 C1 C6 C5 2(2)
C37 C1 C6 C5 -179.2(15)
Ru1 C1 C6 C5 56.1(13)
C2 C1 C6 C42 175.0(14)
C37 C1 C6 C42 -6(2)
Ru1 C1 C6 C42 -130.8(15)
C2 C1 C6 Ru1 -54.1(12)
C37 C1 C6 Ru1 124.8(15)
C4 C5 C6 C1 -4(2)
C41 C5 C6 C1 -179.9(15)
Ru1 C5 C6 C1 -56.3(13)
C4 C5 C6 C42 -177.1(14)
C41 C5 C6 C42 7(2)
Ru1 C5 C6 C42 130.4(14)
C4 C5 C6 Ru1 52.4(13)
C41 C5 C6 Ru1 -123.6(14)
C12 C7 C8 C9 7.8(17)
C43 C7 C8 C9 -179.1(11)
Ru2 C7 C8 C9 57.3(10)
C12 C7 C8 C44 -171.1(11)
C43 C7 C8 C44 2.0(16)
Ru2 C7 C8 C44 -121.5(11)
C12 C7 C8 Ru2 -49.5(10)
C43 C7 C8 Ru2 123.6(10)
C7 C8 C9 C45 173.0(11)
C44 C8 C9 C45 -8.2(18)
Ru2 C8 C9 C45 -128.8(12)
C7 C8 C9 C10 -7.5(17)
C44 C8 C9 C10 171.3(11)
Ru2 C8 C9 C10 50.7(10)
C7 C8 C9 Ru2 -58.2(10)
C44 C8 C9 Ru2 120.6(11)
C8 C9 C10 C11 4.2(19)
C45 C9 C10 C11 -176.3(13)
Ru2 C9 C10 C11 55.9(12)
C8 C9 C10 C46 178.6(12)
C45 C9 C10 C46 -1.9(18)
Ru2 C9 C10 C46 -129.7(12)
C8 C9 C10 Ru2 -51.7(10)
C45 C9 C10 Ru2 127.8(12)
C9 C10 C11 C12 -1(2)
C46 C10 C11 C12 -174.7(14)
Ru2 C10 C11 C12 54.3(12)
C9 C10 C11 C47 -175.1(14)
C46 C10 C11 C47 11(2)
Ru2 C10 C11 C47 -119.9(15)
C9 C10 C11 Ru2 -55.2(11)
C46 C10 C11 Ru2 131.0(15)
C8 C7 C12 C11 -4.4(17)
C43 C7 C12 C11 -177.1(12)
Ru2 C7 C12 C11 -52.9(10)
C8 C7 C12 C48 175.6(12)
C43 C7 C12 C48 2.9(19)
Ru2 C7 C12 C48 127.1(13)
C8 C7 C12 Ru2 48.5(10)
C43 C7 C12 Ru2 -124.2(11)
C10 C11 C12 C7 1.0(19)
C47 C11 C12 C7 175.9(13)
Ru2 C11 C12 C7 54.6(10)
C10 C11 C12 C48 -179.0(13)
C47 C11 C12 C48 -4.1(17)
Ru2 C11 C12 C48 -125.4(11)
C10 C11 C12 Ru2 -53.6(12)
C47 C11 C12 Ru2 121.3(12)
C18 C13 C14 C15 -6.7(17)
C49 C13 C14 C15 177.5(11)
Ru3 C13 C14 C15 -57.8(10)
C18 C13 C14 C50 176.6(11)
C49 C13 C14 C50 0.8(18)
Ru3 C13 C14 C50 125.5(11)
C18 C13 C14 Ru3 51.1(10)
C49 C13 C14 Ru3 -124.7(12)
C13 C14 C15 C16 6.1(17)
C50 C14 C15 C16 -177.3(11)
Ru3 C14 C15 C16 -51.3(10)
C13 C14 C15 C51 -179.2(11)
C50 C14 C15 C51 -2.6(17)
Ru3 C14 C15 C51 123.3(11)
C13 C14 C15 Ru3 57.4(10)
C50 C14 C15 Ru3 -126.0(12)
C14 C15 C16 C17 -2.3(17)
C51 C15 C16 C17 -176.7(11)
Ru3 C15 C16 C17 -52.5(9)
C14 C15 C16 C52 178.1(11)
C51 C15 C16 C52 3.7(17)
Ru3 C15 C16 C52 127.9(11)
C14 C15 C16 Ru3 50.2(10)
C51 C15 C16 Ru3 -124.2(11)
C15 C16 C17 C18 -0.6(17)
C52 C16 C17 C18 179.0(12)
Ru3 C16 C17 C18 -54.0(11)
C15 C16 C17 C53 175.8(11)
C52 C16 C17 C53 -4.6(17)
Ru3 C16 C17 C53 122.4(10)
C15 C16 C17 Ru3 53.4(9)
C52 C16 C17 Ru3 -127.0(11)
C16 C17 C18 C13 -0.2(19)
C53 C17 C18 C13 -176.5(12)
Ru3 C17 C18 C13 -54.7(11)
C16 C17 C18 C54 -177.6(12)
C53 C17 C18 C54 6.1(19)
Ru3 C17 C18 C54 127.9(13)
C16 C17 C18 Ru3 54.5(10)
C53 C17 C18 Ru3 -121.8(11)
C14 C13 C18 C17 3.8(18)
C49 C13 C18 C17 179.6(12)
Ru3 C13 C18 C17 54.7(11)
C14 C13 C18 C54 -178.7(12)
C49 C13 C18 C54 -2.9(18)
Ru3 C13 C18 C54 -127.8(12)
C14 C13 C18 Ru3 -50.9(10)
C49 C13 C18 Ru3 124.9(12)
C24 C19 C20 C21 1(2)
C55 C19 C20 C21 -179.4(14)
Ru4 C19 C20 C21 -55.6(12)
C24 C19 C20 C56 -176.7(12)
C55 C19 C20 C56 3(2)
Ru4 C19 C20 C56 126.7(12)
C24 C19 C20 Ru4 56.6(11)
C55 C19 C20 Ru4 -123.8(15)
C19 C20 C21 C22 4(2)
C56 C20 C21 C22 -178.6(13)
Ru4 C20 C21 C22 -51.9(11)
C19 C20 C21 C57 -175.7(13)
C56 C20 C21 C57 2(2)
Ru4 C20 C21 C57 128.5(12)
C19 C20 C21 Ru4 55.7(13)
C56 C20 C21 Ru4 -126.7(13)
C20 C21 C22 C23 -3.8(19)
C57 C21 C22 C23 175.9(11)
Ru4 C21 C22 C23 -54.8(10)
C20 C21 C22 C58 173.3(12)
C57 C21 C22 C58 -7.0(19)
Ru4 C21 C22 C58 122.4(13)
C20 C21 C22 Ru4 51.0(11)
C57 C21 C22 Ru4 -129.4(11)
C21 C22 C23 C24 -1.1(17)
C58 C22 C23 C24 -178.3(11)
Ru4 C22 C23 C24 -56.1(10)
C21 C22 C23 C59 -177.0(13)
C58 C22 C23 C59 5.7(18)
Ru4 C22 C23 C59 128.0(13)
C21 C22 C23 Ru4 55.0(11)
C58 C22 C23 Ru4 -122.3(12)
C59 C23 C24 C19 -178.2(13)
C22 C23 C24 C19 6.0(18)
Ru4 C23 C24 C19 -48.4(11)
C59 C23 C24 C60 -5(2)
C22 C23 C24 C60 179.4(13)
Ru4 C23 C24 C60 124.9(13)
C59 C23 C24 Ru4 -129.7(13)
C22 C23 C24 Ru4 54.4(9)
C20 C19 C24 C23 -6(2)
C55 C19 C24 C23 174.4(13)
Ru4 C19 C24 C23 49.3(11)
C20 C19 C24 C60 -179.5(14)
C55 C19 C24 C60 1(2)
Ru4 C19 C24 C60 -124.1(13)
C20 C19 C24 Ru4 -55.4(11)
C55 C19 C24 Ru4 125.1(14)
C30 C25 C26 C27 2.9(17)
C61 C25 C26 C27 -176.4(11)
Ru5 C25 C26 C27 57.6(10)
C30 C25 C26 C62 -175.1(11)
C61 C25 C26 C62 5.6(18)
Ru5 C25 C26 C62 -120.4(11)
C30 C25 C26 Ru5 -54.8(10)
C61 C25 C26 Ru5 125.9(11)
C25 C26 C27 C28 -6.1(17)
C62 C26 C27 C28 171.9(10)
Ru5 C26 C27 C28 49.8(10)
C25 C26 C27 C63 179.3(11)
C62 C26 C27 C63 -2.7(16)
Ru5 C26 C27 C63 -124.8(10)
C25 C26 C27 Ru5 -55.9(10)
C62 C26 C27 Ru5 122.1(11)
C26 C27 C28 C29 3.9(16)
C63 C27 C28 C29 178.5(10)
Ru5 C27 C28 C29 52.7(9)
C26 C27 C28 C64 -178.4(11)
C63 C27 C28 C64 -3.8(17)
Ru5 C27 C28 C64 -129.6(11)
C26 C27 C28 Ru5 -48.8(9)
C63 C27 C28 Ru5 125.8(10)
C27 C28 C29 C30 1.6(17)
C64 C28 C29 C30 -176.1(11)
Ru5 C28 C29 C30 56.0(10)
C27 C28 C29 C65 -177.2(10)
C64 C28 C29 C65 5.0(17)
Ru5 C28 C29 C65 -122.9(11)
C27 C28 C29 Ru5 -54.3(9)
C64 C28 C29 Ru5 127.9(11)
C28 C29 C30 C25 -4.9(17)
C65 C29 C30 C25 174.0(11)
Ru5 C29 C30 C25 51.6(10)
C28 C29 C30 C66 175.3(11)
C65 C29 C30 C66 -5.8(18)
Ru5 C29 C30 C66 -128.2(12)
C28 C29 C30 Ru5 -56.5(10)
C65 C29 C30 Ru5 122.4(11)
C26 C25 C30 C29 2.6(17)
C61 C25 C30 C29 -178.1(11)
Ru5 C25 C30 C29 -52.0(10)
C26 C25 C30 C66 -177.6(11)
C61 C25 C30 C66 1.7(17)
Ru5 C25 C30 C66 127.9(10)
C26 C25 C30 Ru5 54.5(10)
C61 C25 C30 Ru5 -126.1(11)
C36 C31 C32 C33 -3.1(19)
C67 C31 C32 C33 175.5(11)
Ru6 C31 C32 C33 -56.3(11)
C36 C31 C32 C68 176.0(12)
C67 C31 C32 C68 -5.4(18)
Ru6 C31 C32 C68 122.8(12)
C36 C31 C32 Ru6 53.1(10)
C67 C31 C32 Ru6 -128.2(11)
C31 C32 C33 C34 3.4(19)
C68 C32 C33 C34 -175.7(11)
Ru6 C32 C33 C34 -51.9(11)
C31 C32 C33 C69 -180.0(11)
C68 C32 C33 C69 0.9(18)
Ru6 C32 C33 C69 124.7(11)
C31 C32 C33 Ru6 55.3(11)
C68 C32 C33 Ru6 -123.8(12)
C32 C33 C34 C35 -1.9(17)
C69 C33 C34 C35 -178.7(11)
Ru6 C33 C34 C35 -52.7(10)
C32 C33 C34 C70 175.8(13)
C69 C33 C34 C70 -0.9(18)
Ru6 C33 C34 C70 125.0(13)
C32 C33 C34 Ru6 50.8(11)
C69 C33 C34 Ru6 -126.0(10)
C33 C34 C35 C36 0.3(18)
C70 C34 C35 C36 -177.5(13)
Ru6 C34 C35 C36 -53.2(11)
C33 C34 C35 C71 178.3(12)
C70 C34 C35 C71 0.5(19)
Ru6 C34 C35 C71 124.8(13)
C33 C34 C35 Ru6 53.5(10)
C70 C34 C35 Ru6 -124.3(12)
C34 C35 C36 C31 -0.1(19)
C71 C35 C36 C31 -178.0(12)
Ru6 C35 C36 C31 -54.0(10)
C34 C35 C36 C72 -176.2(13)
C71 C35 C36 C72 6(2)
Ru6 C35 C36 C72 129.9(13)
C34 C35 C36 Ru6 53.9(11)
C71 C35 C36 Ru6 -124.0(13)
C32 C31 C36 C35 1.5(18)
C67 C31 C36 C35 -177.2(11)
Ru6 C31 C36 C35 54.6(10)
C32 C31 C36 C72 177.8(12)
C67 C31 C36 C72 -0.8(18)
Ru6 C31 C36 C72 -129.0(12)
C32 C31 C36 Ru6 -53.2(11)
C67 C31 C36 Ru6 128.2(11)
N1 C73 C74 C75 1.3(17)
C73 C74 C75 C76 -3.7(15)
C73 C74 C75 C78 177.3(10)
C74 C75 C76 C77 2.4(15)
C78 C75 C76 C77 -178.6(9)
C75 C76 C77 N1 1.4(16)
C76 C75 C78 N8 -1.4(14)
C74 C75 C78 N8 177.5(9)
C76 C75 C78 N9 177.0(9)
C74 C75 C78 N9 -4.0(14)
N8 C79 C81 C82 15.1(15)
N7 C79 C81 C82 -164.5(10)
N8 C79 C81 C85 -162.4(10)
N7 C79 C81 C85 17.9(14)
C85 C81 C82 C83 1.1(16)
C79 C81 C82 C83 -176.4(10)
C81 C82 C83 N3 -0.1(17)
N3 C84 C85 C81 -2.3(19)
C82 C81 C85 C84 0.0(17)
C79 C81 C85 C84 177.6(11)
N9 C80 C86 C87 165.4(10)
N7 C80 C86 C87 -13.0(15)
N9 C80 C86 C89 -11.6(15)
N7 C80 C86 C89 169.9(10)
C89 C86 C87 C88 2.3(18)
C80 C86 C87 C88 -174.8(10)
C86 C87 C88 N5 -0.4(19)
C87 C86 C89 C90 -2.0(17)
C80 C86 C89 C90 175.0(10)
C86 C89 C90 N5 -0.2(17)
N2 C91 C92 C93 1.7(17)
C91 C92 C93 C94 -3.7(16)
C91 C92 C93 C96 173.6(10)
C92 C93 C94 C95 1.9(17)
C96 C93 C94 C95 -175.4(10)
C93 C94 C95 N2 2.1(17)
C92 C93 C96 N11 -5.3(15)
C94 C93 C96 N11 171.9(10)
C92 C93 C96 N12 173.8(10)
C94 C93 C96 N12 -9.0(15)
N12 C97 C99 C102 -156.5(11)
N10 C97 C99 C102 22.7(15)
N12 C97 C99 C100 21.6(15)
N10 C97 C99 C100 -159.2(10)
C102 C99 C100 C101 -0.9(16)
C97 C99 C100 C101 -179.1(10)
C99 C100 C101 N4 0.6(17)
C100 C99 C102 C103 0.8(17)
C97 C99 C102 C103 179.0(10)
C99 C102 C103 N4 -0.5(17)
N11 C98 C104 C105 -13.1(16)
N10 C98 C104 C105 168.1(10)
N11 C98 C104 C107 166.4(11)
N10 C98 C104 C107 -12.4(15)
C107 C104 C105 C106 -1.5(17)
C98 C104 C105 C106 178.0(10)
C104 C105 C106 N6 0.3(17)
C105 C104 C107 C108 1.4(18)
C98 C104 C107 C108 -178.1(11)
C104 C107 C108 N6 0(2)
C76 C77 N1 C73 -3.8(15)
C76 C77 N1 Ru1 164.8(8)
C74 C73 N1 C77 2.4(15)
C74 C73 N1 Ru1 -166.2(8)
C92 C91 N2 C95 2.2(16)
C92 C91 N2 Ru2 -179.6(8)
C94 C95 N2 C91 -4.2(16)
C94 C95 N2 Ru2 177.8(8)
C82 C83 N3 C84 -2.0(16)
C82 C83 N3 Ru3 -175.8(8)
C85 C84 N3 C83 3.3(17)
C85 C84 N3 Ru3 177.3(10)
C100 C101 N4 C103 -0.3(16)
C100 C101 N4 Ru4 167.5(8)
C102 C103 N4 C101 0.2(16)
C102 C103 N4 Ru4 -168.1(9)
C89 C90 N5 C88 2.0(17)
C89 C90 N5 Ru5 178.2(8)
C87 C88 N5 C90 -1.8(18)
C87 C88 N5 Ru5 -178.0(9)
C105 C106 N6 C108 1.1(17)
C105 C106 N6 Ru6 -169.0(9)
C107 C108 N6 C106 -1.2(18)
C107 C108 N6 Ru6 169.1(10)
N9 C80 N7 C79 -3.5(14)
C86 C80 N7 C79 174.8(8)
N8 C79 N7 C80 5.2(14)
C81 C79 N7 C80 -175.2(9)
N7 C79 N8 C78 -3.6(14)
C81 C79 N8 C78 176.8(9)
N9 C78 N8 C79 0.0(14)
C75 C78 N8 C79 178.4(9)
N7 C80 N9 C78 0.5(14)
C86 C80 N9 C78 -177.8(9)
N8 C78 N9 C80 1.4(14)
C75 C78 N9 C80 -176.9(8)
N12 C97 N10 C98 3.5(15)
C99 C97 N10 C98 -175.6(9)
N11 C98 N10 C97 -4.5(15)
C104 C98 N10 C97 174.3(9)
N12 C96 N11 C98 4.3(15)
C93 C96 N11 C98 -176.8(9)
N10 C98 N11 C96 0.9(15)
C104 C98 N11 C96 -177.8(9)
N10 C97 N12 C96 0.8(15)
C99 C97 N12 C96 179.9(9)
N11 C96 N12 C97 -5.1(16)
C93 C96 N12 C97 175.9(9)
C77 N1 Ru1 C4 -47.1(9)
C73 N1 Ru1 C4 121.1(9)
C77 N1 Ru1 C6 -113.9(9)
C73 N1 Ru1 C6 54.3(9)
C77 N1 Ru1 C1 -134.2(8)
C73 N1 Ru1 C1 34.0(10)
C77 N1 Ru1 C5 -78.2(10)
C73 N1 Ru1 C5 90.0(10)
C77 N1 Ru1 C3 -34.2(11)
C73 N1 Ru1 C3 134.0(9)
C77 N1 Ru1 C2 -114.8(18)
C73 N1 Ru1 C2 53(2)
C77 N1 Ru1 Cl2 54.4(7)
C73 N1 Ru1 Cl2 -137.4(7)
C77 N1 Ru1 Cl1 134.6(7)
C73 N1 Ru1 Cl1 -57.2(7)
C5 C4 Ru1 N1 -62.2(9)
C3 C4 Ru1 N1 168.9(8)
C40 C4 Ru1 N1 69.4(19)
C5 C4 Ru1 C6 28.4(9)
C3 C4 Ru1 C6 -100.5(10)
C40 C4 Ru1 C6 160(2)
C5 C4 Ru1 C1 63.4(10)
C3 C4 Ru1 C1 -65.6(9)
C40 C4 Ru1 C1 -165(2)
C3 C4 Ru1 C5 -128.9(12)
C40 C4 Ru1 C5 132(2)
C5 C4 Ru1 C3 128.9(12)
C40 C4 Ru1 C3 -99(2)
C5 C4 Ru1 C2 101.2(10)
C3 C4 Ru1 C2 -27.7(8)
C40 C4 Ru1 C2 -127(2)
C5 C4 Ru1 Cl2 -154.3(9)
C3 C4 Ru1 Cl2 76.8(8)
C40 C4 Ru1 Cl2 -22.7(19)
C5 C4 Ru1 Cl1 112(2)
C3 C4 Ru1 Cl1 -17(2)
C40 C4 Ru1 Cl1 -116.9(16)
C1 C6 Ru1 N1 -151.3(9)
C5 C6 Ru1 N1 77.2(9)
C42 C6 Ru1 N1 -35(3)
C1 C6 Ru1 C4 103.8(10)
C5 C6 Ru1 C4 -27.6(9)
C42 C6 Ru1 C4 -140(3)
C5 C6 Ru1 C1 -131.4(13)
C42 C6 Ru1 C1 116(3)
C1 C6 Ru1 C5 131.4(13)
C42 C6 Ru1 C5 -112(3)
C1 C6 Ru1 C3 63.0(11)
C5 C6 Ru1 C3 -68.5(11)
C42 C6 Ru1 C3 179(3)
C1 C6 Ru1 C2 28.4(9)
C5 C6 Ru1 C2 -103.0(10)
C42 C6 Ru1 C2 144(3)
C1 C6 Ru1 Cl2 92(3)
C5 C6 Ru1 Cl2 -39(3)
C42 C6 Ru1 Cl2 -152(2)
C1 C6 Ru1 Cl1 -59.6(9)
C5 C6 Ru1 Cl1 169.0(8)
C42 C6 Ru1 Cl1 57(3)
C6 C1 Ru1 N1 36.7(11)
C2 C1 Ru1 N1 171.0(7)
C37 C1 Ru1 N1 -77(2)
C6 C1 Ru1 C4 -64.9(10)
C2 C1 Ru1 C4 69.3(10)
C37 C1 Ru1 C4 -179(2)
C2 C1 Ru1 C6 134.3(13)
C37 C1 Ru1 C6 -114(2)
C6 C1 Ru1 C5 -29.7(9)
C2 C1 Ru1 C5 104.5(10)
C37 C1 Ru1 C5 -144(2)
C6 C1 Ru1 C3 -105.7(11)
C2 C1 Ru1 C3 28.5(9)
C37 C1 Ru1 C3 140(2)
C6 C1 Ru1 C2 -134.3(13)
C37 C1 Ru1 C2 112(2)
C6 C1 Ru1 Cl2 -157.6(8)
C2 C1 Ru1 Cl2 -23.4(12)
C37 C1 Ru1 Cl2 88(2)
C6 C1 Ru1 Cl1 126.6(9)
C2 C1 Ru1 Cl1 -99.1(8)
C37 C1 Ru1 Cl1 12(2)
C4 C5 Ru1 N1 122.0(9)
C6 C5 Ru1 N1 -104.5(9)
C41 C5 Ru1 N1 10(2)
C6 C5 Ru1 C4 133.5(13)
C41 C5 Ru1 C4 -112(3)
C4 C5 Ru1 C6 -133.5(13)
C41 C5 Ru1 C6 115(3)
C4 C5 Ru1 C1 -105.0(10)
C6 C5 Ru1 C1 28.5(8)
C41 C5 Ru1 C1 143(3)
C4 C5 Ru1 C3 -33.2(9)
C6 C5 Ru1 C3 100.3(10)
C41 C5 Ru1 C3 -145(3)
C4 C5 Ru1 C2 -68.1(10)
C6 C5 Ru1 C2 65.4(10)
C41 C5 Ru1 C2 -180(3)
C4 C5 Ru1 Cl2 35.2(11)
C6 C5 Ru1 Cl2 168.7(8)
C41 C5 Ru1 Cl2 -77(3)
C4 C5 Ru1 Cl1 -152.6(8)
C6 C5 Ru1 Cl1 -19.1(13)
C41 C5 Ru1 Cl1 95(3)
C2 C3 Ru1 N1 -150.4(10)
C4 C3 Ru1 N1 -19.2(13)
C39 C3 Ru1 N1 95(2)
C2 C3 Ru1 C4 -131.2(13)
C39 C3 Ru1 C4 115(3)
C2 C3 Ru1 C6 -64.9(11)
C4 C3 Ru1 C6 66.3(10)
C39 C3 Ru1 C6 -179(2)
C2 C3 Ru1 C1 -30.4(9)
C4 C3 Ru1 C1 100.8(9)
C39 C3 Ru1 C1 -145(2)
C2 C3 Ru1 C5 -101.8(11)
C4 C3 Ru1 C5 29.4(8)
C39 C3 Ru1 C5 144(2)
C4 C3 Ru1 C2 131.2(13)
C39 C3 Ru1 C2 -114(3)
C2 C3 Ru1 Cl2 121.5(10)
C4 C3 Ru1 Cl2 -107.3(8)
C39 C3 Ru1 Cl2 7(2)
C2 C3 Ru1 Cl1 43.2(10)
C4 C3 Ru1 Cl1 174.4(7)
C39 C3 Ru1 Cl1 -71(2)
C3 C2 Ru1 N1 105(2)
C1 C2 Ru1 N1 -26(2)
C38 C2 Ru1 N1 -143.2(19)
C3 C2 Ru1 C4 31.9(10)
C1 C2 Ru1 C4 -99.1(10)
C38 C2 Ru1 C4 144(2)
C3 C2 Ru1 C6 104.2(11)
C1 C2 Ru1 C6 -26.8(9)
C38 C2 Ru1 C6 -144(2)
C3 C2 Ru1 C1 131.0(14)
C38 C2 Ru1 C1 -117(2)
C3 C2 Ru1 C5 67.6(11)
C1 C2 Ru1 C5 -63.4(10)
C38 C2 Ru1 C5 179(2)
C1 C2 Ru1 C3 -131.0(14)
C38 C2 Ru1 C3 112(3)
C3 C2 Ru1 Cl2 -63.5(10)
C1 C2 Ru1 Cl2 165.5(8)
C38 C2 Ru1 Cl2 48(2)
C3 C2 Ru1 Cl1 -145.3(10)
C1 C2 Ru1 Cl1 83.7(8)
C38 C2 Ru1 Cl1 -34(2)
Ru2 Cl2 Ru1 N1 87.6(2)
Ru2 Cl2 Ru1 C4 -165.8(5)
Ru2 Cl2 Ru1 C6 -155(2)
Ru2 Cl2 Ru1 C1 -81.0(6)
Ru2 Cl2 Ru1 C5 174.2(5)
Ru2 Cl2 Ru1 C3 -126.5(7)
Ru2 Cl2 Ru1 C2 -95.6(4)
Ru2 Cl2 Ru1 Cl1 -1.51(9)
Ru2 Cl1 Ru1 N1 -87.5(2)
Ru2 Cl1 Ru1 C4 98.6(19)
Ru2 Cl1 Ru1 C6 175.1(5)
Ru2 Cl1 Ru1 C1 145.3(5)
Ru2 Cl1 Ru1 C5 -172.7(6)
Ru2 Cl1 Ru1 C3 84.9(5)
Ru2 Cl1 Ru1 C2 108.2(5)
Ru2 Cl1 Ru1 Cl2 1.48(9)
C91 N2 Ru2 C10 -70.4(9)
C95 N2 Ru2 C10 107.7(9)
C91 N2 Ru2 C11 -42.8(10)
C95 N2 Ru2 C11 135.2(9)
C91 N2 Ru2 C8 -138.4(8)
C95 N2 Ru2 C8 39.7(9)
C91 N2 Ru2 C9 -110.8(9)
C95 N2 Ru2 C9 67.2(9)
C91 N2 Ru2 C12 -35.7(14)
C95 N2 Ru2 C12 142.3(10)
C91 N2 Ru2 C7 -138.0(11)
C95 N2 Ru2 C7 40.1(14)
C91 N2 Ru2 Cl2 132.2(8)
C95 N2 Ru2 Cl2 -49.8(8)
C91 N2 Ru2 Cl1 51.6(8)
C95 N2 Ru2 Cl1 -130.3(8)
C11 C10 Ru2 N2 135.8(8)
C9 C10 Ru2 N2 -93.4(7)
C46 C10 Ru2 N2 13.2(18)
C9 C10 Ru2 C11 130.8(12)
C46 C10 Ru2 C11 -123(2)
C11 C10 Ru2 C8 -102.8(9)
C9 C10 Ru2 C8 28.0(7)
C46 C10 Ru2 C8 134.6(19)
C11 C10 Ru2 C9 -130.8(12)
C46 C10 Ru2 C9 107(2)
C11 C10 Ru2 C12 -28.9(8)
C9 C10 Ru2 C12 101.9(8)
C46 C10 Ru2 C12 -151.5(19)
C11 C10 Ru2 C7 -65.0(8)
C9 C10 Ru2 C7 65.8(7)
C46 C10 Ru2 C7 172.4(18)
C11 C10 Ru2 Cl2 -141.3(9)
C9 C10 Ru2 Cl2 -10.5(14)
C46 C10 Ru2 Cl2 96.1(19)
C11 C10 Ru2 Cl1 50.0(9)
C9 C10 Ru2 Cl1 -179.3(6)
C46 C10 Ru2 Cl1 -72.7(18)
C10 C11 Ru2 N2 -51.1(9)
C12 C11 Ru2 N2 175.1(7)
C47 C11 Ru2 N2 69.7(15)
C12 C11 Ru2 C10 -133.8(12)
C47 C11 Ru2 C10 120.8(18)
C10 C11 Ru2 C8 68.2(9)
C12 C11 Ru2 C8 -65.6(8)
C47 C11 Ru2 C8 -171.0(15)
C10 C11 Ru2 C9 31.8(8)
C12 C11 Ru2 C9 -102.1(8)
C47 C11 Ru2 C9 152.6(16)
C10 C11 Ru2 C12 133.8(12)
C47 C11 Ru2 C12 -105.4(17)
C10 C11 Ru2 C7 104.9(9)
C12 C11 Ru2 C7 -29.0(7)
C47 C11 Ru2 C7 -134.4(16)
C10 C11 Ru2 Cl2 141.9(10)
C12 C11 Ru2 Cl2 8.0(15)
C47 C11 Ru2 Cl2 -97.3(15)
C10 C11 Ru2 Cl1 -139.3(8)
C12 C11 Ru2 Cl1 86.9(7)
C47 C11 Ru2 Cl1 -18.5(14)
C9 C8 Ru2 N2 49.6(8)
C7 C8 Ru2 N2 179.8(6)
C44 C8 Ru2 N2 -66.2(13)
C9 C8 Ru2 C10 -30.2(8)
C7 C8 Ru2 C10 100.0(8)
C44 C8 Ru2 C10 -146.0(13)
C9 C8 Ru2 C11 -66.1(8)
C7 C8 Ru2 C11 64.1(8)
C44 C8 Ru2 C11 178.1(13)
C7 C8 Ru2 C9 130.1(10)
C44 C8 Ru2 C9 -115.8(15)
C9 C8 Ru2 C12 -103.5(8)
C7 C8 Ru2 C12 26.6(7)
C44 C8 Ru2 C12 140.7(13)
C9 C8 Ru2 C7 -130.1(10)
C44 C8 Ru2 C7 114.0(15)
C9 C8 Ru2 Cl2 135.9(7)
C7 C8 Ru2 Cl2 -93.9(7)
C44 C8 Ru2 Cl2 20.1(12)
C9 C8 Ru2 Cl1 -152.5(7)
C7 C8 Ru2 Cl1 -22.3(11)
C44 C8 Ru2 Cl1 91.7(13)
C8 C9 Ru2 N2 -138.6(7)
C45 C9 Ru2 N2 -24.6(15)
C10 C9 Ru2 N2 88.3(7)
C8 C9 Ru2 C10 133.2(11)
C45 C9 Ru2 C10 -112.8(18)
C8 C9 Ru2 C11 104.3(8)
C45 C9 Ru2 C11 -141.7(17)
C10 C9 Ru2 C11 -28.9(7)
C45 C9 Ru2 C8 114.0(18)
C10 C9 Ru2 C8 -133.2(11)
C8 C9 Ru2 C12 66.3(7)
C45 C9 Ru2 C12 -179.7(16)
C10 C9 Ru2 C12 -66.8(8)
C8 C9 Ru2 C7 30.6(7)
C45 C9 Ru2 C7 144.6(17)
C10 C9 Ru2 C7 -102.6(8)
C8 C9 Ru2 Cl2 -51.4(7)
C45 C9 Ru2 Cl2 62.6(16)
C10 C9 Ru2 Cl2 175.5(6)
C8 C9 Ru2 Cl1 135.2(10)
C45 C9 Ru2 Cl1 -110.8(16)
C10 C9 Ru2 Cl1 2.1(16)
C7 C12 Ru2 N2 -141.8(9)
C11 C12 Ru2 N2 -10.2(14)
C48 C12 Ru2 N2 97.5(16)
C7 C12 Ru2 C10 -104.0(9)
C11 C12 Ru2 C10 27.6(8)
C48 C12 Ru2 C10 135.3(16)
C7 C12 Ru2 C11 -131.6(11)
C48 C12 Ru2 C11 107.7(17)
C7 C12 Ru2 C8 -27.3(7)
C11 C12 Ru2 C8 104.3(9)
C48 C12 Ru2 C8 -148.0(15)
C7 C12 Ru2 C9 -64.0(8)
C11 C12 Ru2 C9 67.6(8)
C48 C12 Ru2 C9 175.3(15)
C11 C12 Ru2 C7 131.6(11)
C48 C12 Ru2 C7 -120.7(17)
C7 C12 Ru2 Cl2 52.0(8)
C11 C12 Ru2 Cl2 -176.4(7)
C48 C12 Ru2 Cl2 -68.7(15)
C7 C12 Ru2 Cl1 132.4(7)
C11 C12 Ru2 Cl1 -96.0(8)
C48 C12 Ru2 Cl1 11.7(14)
C12 C7 Ru2 N2 135.4(10)
C8 C7 Ru2 N2 -0.6(14)
C43 C7 Ru2 N2 -108.3(13)
C12 C7 Ru2 C10 65.8(8)
C8 C7 Ru2 C10 -70.1(8)
C43 C7 Ru2 C10 -177.9(12)
C12 C7 Ru2 C11 30.1(8)
C8 C7 Ru2 C11 -105.8(8)
C43 C7 Ru2 C11 146.4(13)
C12 C7 Ru2 C8 136.0(11)
C43 C7 Ru2 C8 -107.8(14)
C12 C7 Ru2 C9 105.8(9)
C8 C7 Ru2 C9 -30.2(7)
C43 C7 Ru2 C9 -138.0(12)
C8 C7 Ru2 C12 -136.0(11)
C43 C7 Ru2 C12 116.3(14)
C12 C7 Ru2 Cl2 -136.2(7)
C8 C7 Ru2 Cl2 87.8(7)
C43 C7 Ru2 Cl2 -19.9(11)
C12 C7 Ru2 Cl1 -55.3(8)
C8 C7 Ru2 Cl1 168.8(6)
C43 C7 Ru2 Cl1 61.0(12)
Ru1 Cl2 Ru2 N2 -84.9(2)
Ru1 Cl2 Ru2 C10 -168.8(9)
Ru1 Cl2 Ru2 C11 83.5(10)
Ru1 Cl2 Ru2 C8 155.2(3)
Ru1 Cl2 Ru2 C9 -176.5(4)
Ru1 Cl2 Ru2 C12 89.2(4)
Ru1 Cl2 Ru2 C7 117.4(3)
Ru1 Cl2 Ru2 Cl1 1.51(9)
Ru1 Cl1 Ru2 N2 85.2(2)
Ru1 Cl1 Ru2 C10 174.1(4)
Ru1 Cl1 Ru2 C11 -158.6(4)
Ru1 Cl1 Ru2 C8 -75.7(7)
Ru1 Cl1 Ru2 C9 172.6(11)
Ru1 Cl1 Ru2 C12 -120.3(4)
Ru1 Cl1 Ru2 C7 -90.7(4)
Ru1 Cl1 Ru2 Cl2 -1.48(9)
C83 N3 Ru3 C14 36.2(10)
C84 N3 Ru3 C14 -137.4(9)
C83 N3 Ru3 C18 101.1(9)
C84 N3 Ru3 C18 -72.5(9)
C83 N3 Ru3 C17 130.9(9)
C84 N3 Ru3 C17 -42.7(9)
C83 N3 Ru3 C13 62.6(9)
C84 N3 Ru3 C13 -111.0(9)
C83 N3 Ru3 C16 141.8(9)
C84 N3 Ru3 C16 -31.8(13)
C83 N3 Ru3 C15 43.2(17)
C84 N3 Ru3 C15 -130.4(13)
C83 N3 Ru3 Cl3 -51.9(8)
C84 N3 Ru3 Cl3 134.5(8)
C83 N3 Ru3 Cl4 -133.1(8)
C84 N3 Ru3 Cl4 53.3(8)
C15 C14 Ru3 N3 176.5(6)
C13 C14 Ru3 N3 45.5(8)
C50 C14 Ru3 N3 -66.7(14)
C15 C14 Ru3 C18 101.3(8)
C13 C14 Ru3 C18 -29.7(7)
C50 C14 Ru3 C18 -141.9(14)
C15 C14 Ru3 C17 65.2(7)
C13 C14 Ru3 C17 -65.7(7)
C50 C14 Ru3 C17 -177.9(14)
C15 C14 Ru3 C13 131.0(11)
C50 C14 Ru3 C13 -112.2(15)
C15 C14 Ru3 C16 28.1(7)
C13 C14 Ru3 C16 -102.8(8)
C50 C14 Ru3 C16 145.0(14)
C13 C14 Ru3 C15 -131.0(11)
C50 C14 Ru3 C15 116.9(16)
C15 C14 Ru3 Cl3 -97.0(7)
C13 C14 Ru3 Cl3 132.1(6)
C50 C14 Ru3 Cl3 19.9(13)
C15 C14 Ru3 Cl4 -23.2(11)
C13 C14 Ru3 Cl4 -154.1(6)
C50 C14 Ru3 Cl4 93.7(13)
C17 C18 Ru3 N3 129.8(7)
C13 C18 Ru3 N3 -97.1(7)
C54 C18 Ru3 N3 13.1(13)
C17 C18 Ru3 C14 -103.6(8)
C13 C18 Ru3 C14 29.4(7)
C54 C18 Ru3 C14 139.7(13)
C13 C18 Ru3 C17 133.1(11)
C54 C18 Ru3 C17 -116.7(16)
C17 C18 Ru3 C13 -133.1(11)
C54 C18 Ru3 C13 110.3(15)
C17 C18 Ru3 C16 -29.2(7)
C13 C18 Ru3 C16 103.8(8)
C54 C18 Ru3 C16 -145.9(14)
C17 C18 Ru3 C15 -65.8(7)
C13 C18 Ru3 C15 67.2(7)
C54 C18 Ru3 C15 177.5(13)
C17 C18 Ru3 Cl3 -146.9(6)
C13 C18 Ru3 Cl3 -13.8(11)
C54 C18 Ru3 Cl3 96.4(14)
C17 C18 Ru3 Cl4 42.1(8)
C13 C18 Ru3 Cl4 175.2(6)
C54 C18 Ru3 Cl4 -74.6(13)
C18 C17 Ru3 N3 -56.1(8)
C16 C17 Ru3 N3 171.0(6)
C53 C17 Ru3 N3 59.1(11)
C18 C17 Ru3 C14 67.0(8)
C16 C17 Ru3 C14 -65.8(7)
C53 C17 Ru3 C14 -177.7(11)
C16 C17 Ru3 C18 -132.9(11)
C53 C17 Ru3 C18 115.3(13)
C18 C17 Ru3 C13 29.5(8)
C16 C17 Ru3 C13 -103.3(8)
C53 C17 Ru3 C13 144.8(12)
C18 C17 Ru3 C16 132.9(11)
C53 C17 Ru3 C16 -111.9(14)
C18 C17 Ru3 C15 104.1(8)
C16 C17 Ru3 C15 -28.7(7)
C53 C17 Ru3 C15 -140.6(12)
C18 C17 Ru3 Cl3 132.1(9)
C16 C17 Ru3 Cl3 -0.7(14)
C53 C17 Ru3 Cl3 -112.6(11)
C18 C17 Ru3 Cl4 -146.8(7)
C16 C17 Ru3 Cl4 80.3(7)
C53 C17 Ru3 Cl4 -31.6(11)
C14 C13 Ru3 N3 -143.6(7)
C18 C13 Ru3 N3 84.3(7)
C49 C13 Ru3 N3 -29.1(14)
C18 C13 Ru3 C14 -132.2(10)
C49 C13 Ru3 C14 114.5(17)
C14 C13 Ru3 C18 132.2(10)
C49 C13 Ru3 C18 -113.4(17)
C14 C13 Ru3 C17 104.1(7)
C18 C13 Ru3 C17 -28.1(6)
C49 C13 Ru3 C17 -141.4(15)
C14 C13 Ru3 C16 66.8(7)
C18 C13 Ru3 C16 -65.4(7)
C49 C13 Ru3 C16 -178.8(15)
C14 C13 Ru3 C15 30.0(7)
C18 C13 Ru3 C15 -102.2(7)
C49 C13 Ru3 C15 144.5(15)
C14 C13 Ru3 Cl3 -54.7(7)
C18 C13 Ru3 Cl3 173.1(6)
C49 C13 Ru3 Cl3 59.7(15)
C14 C13 Ru3 Cl4 117.6(13)
C18 C13 Ru3 Cl4 -14.5(17)
C49 C13 Ru3 Cl4 -127.9(13)
C15 C16 Ru3 N3 -149.3(8)
C17 C16 Ru3 N3 -16.5(12)
C52 C16 Ru3 N3 96.7(13)
C15 C16 Ru3 C14 -28.6(8)
C17 C16 Ru3 C14 104.2(8)
C52 C16 Ru3 C14 -142.6(13)
C15 C16 Ru3 C18 -104.5(8)
C17 C16 Ru3 C18 28.3(7)
C52 C16 Ru3 C18 141.6(13)
C15 C16 Ru3 C17 -132.8(11)
C52 C16 Ru3 C17 113.2(14)
C15 C16 Ru3 C13 -66.4(8)
C17 C16 Ru3 C13 66.3(7)
C52 C16 Ru3 C13 179.6(12)
C17 C16 Ru3 C15 132.8(11)
C52 C16 Ru3 C15 -114.0(14)
C15 C16 Ru3 Cl3 46.9(8)
C17 C16 Ru3 Cl3 179.7(6)
C52 C16 Ru3 Cl3 -67.0(12)
C15 C16 Ru3 Cl4 125.8(7)
C17 C16 Ru3 Cl4 -101.4(7)
C52 C16 Ru3 Cl4 11.8(11)
C16 C15 Ru3 N3 124.3(12)
C14 C15 Ru3 N3 -9.4(16)
C51 C15 Ru3 N3 -119.0(15)
C16 C15 Ru3 C14 133.8(11)
C51 C15 Ru3 C14 -109.6(14)
C16 C15 Ru3 C18 65.1(8)
C14 C15 Ru3 C18 -68.6(8)
C51 C15 Ru3 C18 -178.2(12)
C16 C15 Ru3 C17 29.1(7)
C14 C15 Ru3 C17 -104.6(8)
C51 C15 Ru3 C17 145.8(13)
C16 C15 Ru3 C13 103.5(8)
C14 C15 Ru3 C13 -30.3(7)
C51 C15 Ru3 C13 -139.8(13)
C14 C15 Ru3 C16 -133.8(11)
C51 C15 Ru3 C16 116.7(15)
C16 C15 Ru3 Cl3 -141.8(7)
C14 C15 Ru3 Cl3 84.5(7)
C51 C15 Ru3 Cl3 -25.1(12)
C16 C15 Ru3 Cl4 -59.6(8)
C14 C15 Ru3 Cl4 166.6(7)
C51 C15 Ru3 Cl4 57.0(12)
Ru4 Cl3 Ru3 N3 -86.2(2)
Ru4 Cl3 Ru3 C14 149.9(3)
Ru4 Cl3 Ru3 C18 -170.1(7)
Ru4 Cl3 Ru3 C17 86.2(10)
Ru4 Cl3 Ru3 C13 -179.6(4)
Ru4 Cl3 Ru3 C16 85.6(4)
Ru4 Cl3 Ru3 C15 112.1(3)
Ru4 Cl3 Ru3 Cl4 2.50(9)
Ru4 Cl4 Ru3 N3 84.9(2)
Ru4 Cl4 Ru3 C14 -78.9(6)
Ru4 Cl4 Ru3 C18 173.4(4)
Ru4 Cl4 Ru3 C17 -162.8(3)
Ru4 Cl4 Ru3 C13 -175.4(13)
Ru4 Cl4 Ru3 C16 -125.4(3)
Ru4 Cl4 Ru3 C15 -93.8(3)
Ru4 Cl4 Ru3 Cl3 -2.46(8)
C101 N4 Ru4 C20 -65.8(9)
C103 N4 Ru4 C20 101.9(8)
C101 N4 Ru4 C19 -38.8(10)
C103 N4 Ru4 C19 129.0(8)
C101 N4 Ru4 C22 -132.1(9)
C103 N4 Ru4 C22 35.6(9)
C101 N4 Ru4 C21 -103.7(9)
C103 N4 Ru4 C21 64.0(8)
C101 N4 Ru4 C23 -137.6(11)
C103 N4 Ru4 C23 30.1(14)
C101 N4 Ru4 C24 -40.2(14)
C103 N4 Ru4 C24 127.5(10)
C101 N4 Ru4 Cl3 53.2(8)
C103 N4 Ru4 Cl3 -139.1(8)
C101 N4 Ru4 Cl4 134.5(8)
C103 N4 Ru4 Cl4 -57.8(7)
C19 C20 Ru4 N4 137.5(9)
C21 C20 Ru4 N4 -89.2(8)
C56 C20 Ru4 N4 28.3(17)
C21 C20 Ru4 C19 133.4(12)
C56 C20 Ru4 C19 -109(2)
C19 C20 Ru4 C22 -105.7(9)
C21 C20 Ru4 C22 27.6(7)
C56 C20 Ru4 C22 145.1(18)
C19 C20 Ru4 C21 -133.4(12)
C56 C20 Ru4 C21 118(2)
C19 C20 Ru4 C23 -67.0(9)
C21 C20 Ru4 C23 66.4(8)
C56 C20 Ru4 C23 -176.1(18)
C19 C20 Ru4 C24 -31.5(8)
C21 C20 Ru4 C24 101.9(8)
C56 C20 Ru4 C24 -140.6(18)
C19 C20 Ru4 Cl3 49.4(9)
C21 C20 Ru4 Cl3 -177.2(6)
C56 C20 Ru4 Cl3 -59.7(18)
C19 C20 Ru4 Cl4 -142.0(10)
C21 C20 Ru4 Cl4 -8.7(16)
C56 C20 Ru4 Cl4 108.9(17)
C20 C19 Ru4 N4 -49.5(9)
C24 C19 Ru4 N4 -179.1(7)
C55 C19 Ru4 N4 68.0(19)
C24 C19 Ru4 C20 -129.6(12)
C55 C19 Ru4 C20 117(2)
C20 C19 Ru4 C22 64.6(9)
C24 C19 Ru4 C22 -65.0(8)
C55 C19 Ru4 C22 -178.0(19)
C20 C19 Ru4 C21 28.9(8)
C24 C19 Ru4 C21 -100.7(8)
C55 C19 Ru4 C21 146(2)
C20 C19 Ru4 C23 103.5(9)
C24 C19 Ru4 C23 -26.1(7)
C55 C19 Ru4 C23 -139(2)
C20 C19 Ru4 C24 129.6(12)
C55 C19 Ru4 C24 -113(2)
C20 C19 Ru4 Cl3 -138.4(8)
C24 C19 Ru4 Cl3 92.1(7)
C55 C19 Ru4 Cl3 -20.9(18)
C20 C19 Ru4 Cl4 147.4(9)
C24 C19 Ru4 Cl4 17.8(14)
C55 C19 Ru4 Cl4 -95.1(19)
C21 C22 Ru4 N4 52.3(8)
C23 C22 Ru4 N4 -176.3(7)
C58 C22 Ru4 N4 -64.8(14)
C21 C22 Ru4 C20 -28.3(8)
C23 C22 Ru4 C20 103.2(9)
C58 C22 Ru4 C20 -145.4(14)
C21 C22 Ru4 C19 -63.9(8)
C23 C22 Ru4 C19 67.6(9)
C58 C22 Ru4 C19 179.0(14)
C23 C22 Ru4 C21 131.4(11)
C58 C22 Ru4 C21 -117.1(15)
C21 C22 Ru4 C23 -131.4(11)
C58 C22 Ru4 C23 111.5(17)
C21 C22 Ru4 C24 -101.6(9)
C23 C22 Ru4 C24 29.9(8)
C58 C22 Ru4 C24 141.3(15)
C21 C22 Ru4 Cl3 -141.1(8)
C23 C22 Ru4 Cl3 -9.7(14)
C58 C22 Ru4 Cl3 101.8(13)
C21 C22 Ru4 Cl4 139.7(7)
C23 C22 Ru4 Cl4 -88.9(8)
C58 C22 Ru4 Cl4 22.6(13)
C22 C21 Ru4 N4 -134.3(7)
C20 C21 Ru4 N4 91.4(8)
C57 C21 Ru4 N4 -23.7(16)
C22 C21 Ru4 C20 134.3(11)
C57 C21 Ru4 C20 -115.1(19)
C22 C21 Ru4 C19 106.2(9)
C20 C21 Ru4 C19 -28.1(8)
C57 C21 Ru4 C19 -143.2(17)
C20 C21 Ru4 C22 -134.3(11)
C57 C21 Ru4 C22 110.6(18)
C22 C21 Ru4 C23 30.8(7)
C20 C21 Ru4 C23 -103.5(9)
C57 C21 Ru4 C23 141.3(17)
C22 C21 Ru4 C24 67.6(8)
C20 C21 Ru4 C24 -66.7(9)
C57 C21 Ru4 C24 178.1(17)
C22 C21 Ru4 Cl3 140.4(8)
C20 C21 Ru4 Cl3 6.1(13)
C57 C21 Ru4 Cl3 -109.0(15)
C22 C21 Ru4 Cl4 -49.3(8)
C20 C21 Ru4 Cl4 176.4(7)
C57 C21 Ru4 Cl4 61.3(17)
C24 C23 Ru4 N4 137.4(11)
C59 C23 Ru4 N4 -104.4(18)
C22 C23 Ru4 N4 7.8(15)
C24 C23 Ru4 C20 63.4(9)
C59 C23 Ru4 C20 -178.4(18)
C22 C23 Ru4 C20 -66.1(8)
C24 C23 Ru4 C19 27.4(9)
C59 C23 Ru4 C19 145.6(19)
C22 C23 Ru4 C19 -102.2(9)
C24 C23 Ru4 C22 129.6(13)
C59 C23 Ru4 C22 -112(2)
C24 C23 Ru4 C21 100.6(10)
C59 C23 Ru4 C21 -141.2(19)
C22 C23 Ru4 C21 -29.0(8)
C59 C23 Ru4 C24 118(2)
C22 C23 Ru4 C24 -129.6(13)
C24 C23 Ru4 Cl3 -54.8(9)
C59 C23 Ru4 Cl3 63.4(18)
C22 C23 Ru4 Cl3 175.7(7)
C24 C23 Ru4 Cl4 -136.4(9)
C59 C23 Ru4 Cl4 -18.2(18)
C22 C23 Ru4 Cl4 94.0(8)
C23 C24 Ru4 N4 -134.5(10)
C19 C24 Ru4 N4 2.0(14)
C60 C24 Ru4 N4 112.0(19)
C23 C24 Ru4 C20 -106.5(9)
C19 C24 Ru4 C20 30.0(8)
C60 C24 Ru4 C20 140.0(19)
C23 C24 Ru4 C19 -136.5(12)
C60 C24 Ru4 C19 110(2)
C23 C24 Ru4 C22 -31.9(8)
C19 C24 Ru4 C22 104.6(9)
C60 C24 Ru4 C22 -145(2)
C23 C24 Ru4 C21 -68.8(9)
C19 C24 Ru4 C21 67.7(8)
C60 C24 Ru4 C21 177.8(19)
C19 C24 Ru4 C23 136.5(12)
C60 C24 Ru4 C23 -113(2)
C23 C24 Ru4 Cl3 133.3(8)
C19 C24 Ru4 Cl3 -90.2(8)
C60 C24 Ru4 Cl3 19.9(18)
C23 C24 Ru4 Cl4 51.5(9)
C19 C24 Ru4 Cl4 -172.0(7)
C60 C24 Ru4 Cl4 -61.9(19)
Ru3 Cl3 Ru4 N4 83.3(2)
Ru3 Cl3 Ru4 C20 173.5(5)
Ru3 Cl3 Ru4 C19 -159.5(5)
Ru3 Cl3 Ru4 C22 -84.5(9)
Ru3 Cl3 Ru4 C21 169.2(8)
Ru3 Cl3 Ru4 C23 -91.4(4)
Ru3 Cl3 Ru4 C24 -120.8(5)
Ru3 Cl3 Ru4 Cl4 -2.50(9)
Ru3 Cl4 Ru4 N4 -85.9(2)
Ru3 Cl4 Ru4 C20 -167.4(11)
Ru3 Cl4 Ru4 C19 79.1(9)
Ru3 Cl4 Ru4 C22 159.1(3)
Ru3 Cl4 Ru4 C21 -173.7(4)
Ru3 Cl4 Ru4 C23 119.6(4)
Ru3 Cl4 Ru4 C24 91.6(4)
Ru3 Cl4 Ru4 Cl3 2.47(9)
C90 N5 Ru5 C29 -136.8(9)
C88 N5 Ru5 C29 39.2(10)
C90 N5 Ru5 C25 -70.1(9)
C88 N5 Ru5 C25 105.9(9)
C90 N5 Ru5 C26 -42.1(10)
C88 N5 Ru5 C26 133.9(9)
C90 N5 Ru5 C30 -108.9(9)
C88 N5 Ru5 C30 67.1(9)
C90 N5 Ru5 C28 -141.5(10)
C88 N5 Ru5 C28 34.5(14)
C90 N5 Ru5 C27 -41.5(15)
C88 N5 Ru5 C27 134.5(11)
C90 N5 Ru5 Cl5 130.0(9)
C88 N5 Ru5 Cl5 -54.0(9)
C90 N5 Ru5 Cl6 49.6(9)
C88 N5 Ru5 Cl6 -134.4(9)
C30 C29 Ru5 N5 50.8(7)
C28 C29 Ru5 N5 -176.7(6)
C65 C29 Ru5 N5 -63.3(11)
C30 C29 Ru5 C25 -29.2(6)
C28 C29 Ru5 C25 103.3(7)
C65 C29 Ru5 C25 -143.3(11)
C30 C29 Ru5 C26 -66.8(7)
C28 C29 Ru5 C26 65.7(7)
C65 C29 Ru5 C26 179.1(11)
C28 C29 Ru5 C30 132.5(10)
C65 C29 Ru5 C30 -114.2(12)
C30 C29 Ru5 C28 -132.5(10)
C65 C29 Ru5 C28 113.4(14)
C30 C29 Ru5 C27 -102.9(7)
C28 C29 Ru5 C27 29.6(7)
C65 C29 Ru5 C27 143.0(12)
C30 C29 Ru5 Cl5 140.1(6)
C28 C29 Ru5 Cl5 -87.4(6)
C65 C29 Ru5 Cl5 26.0(10)
C30 C29 Ru5 Cl6 -144.5(7)
C28 C29 Ru5 Cl6 -12.1(12)
C65 C29 Ru5 Cl6 101.3(10)
C26 C25 Ru5 N5 138.2(7)
C30 C25 Ru5 N5 -90.8(6)
C61 C25 Ru5 N5 23.4(12)
C26 C25 Ru5 C29 -103.1(7)
C30 C25 Ru5 C29 27.9(6)
C61 C25 Ru5 C29 142.1(13)
C30 C25 Ru5 C26 131.0(10)
C61 C25 Ru5 C26 -114.8(15)
C26 C25 Ru5 C30 -131.0(10)
C61 C25 Ru5 C30 114.2(14)
C26 C25 Ru5 C28 -65.8(7)
C30 C25 Ru5 C28 65.2(7)
C61 C25 Ru5 C28 179.4(13)
C26 C25 Ru5 C27 -29.5(6)
C30 C25 Ru5 C27 101.5(7)
C61 C25 Ru5 C27 -144.3(13)
C26 C25 Ru5 Cl5 -135.7(8)
C30 C25 Ru5 Cl5 -4.7(13)
C61 C25 Ru5 Cl5 109.5(13)
C26 C25 Ru5 Cl6 51.2(7)
C30 C25 Ru5 Cl6 -177.8(5)
C61 C25 Ru5 Cl6 -63.6(12)
C27 C26 Ru5 N5 179.6(6)
C25 C26 Ru5 N5 -49.4(8)
C62 C26 Ru5 N5 65.0(12)
C27 C26 Ru5 C29 -64.2(7)
C25 C26 Ru5 C29 66.8(7)
C62 C26 Ru5 C29 -178.9(12)
C27 C26 Ru5 C25 -131.0(10)
C62 C26 Ru5 C25 114.3(14)
C27 C26 Ru5 C30 -100.6(8)
C25 C26 Ru5 C30 30.4(7)
C62 C26 Ru5 C30 144.8(12)
C27 C26 Ru5 C28 -27.1(7)
C25 C26 Ru5 C28 103.9(7)
C62 C26 Ru5 C28 -141.8(12)
C25 C26 Ru5 C27 131.0(10)
C62 C26 Ru5 C27 -114.7(14)
C27 C26 Ru5 Cl5 17.3(12)
C25 C26 Ru5 Cl5 148.3(6)
C62 C26 Ru5 Cl5 -97.4(12)
C27 C26 Ru5 Cl6 91.6(7)
C25 C26 Ru5 Cl6 -137.4(6)
C62 C26 Ru5 Cl6 -23.0(11)
C29 C30 Ru5 N5 -136.3(6)
C25 C30 Ru5 N5 90.1(6)
C66 C30 Ru5 N5 -17.1(13)
C25 C30 Ru5 C29 -133.5(9)
C66 C30 Ru5 C29 119.2(15)
C29 C30 Ru5 C25 133.5(9)
C66 C30 Ru5 C25 -107.3(15)
C29 C30 Ru5 C26 103.5(7)
C25 C30 Ru5 C26 -30.0(6)
C66 C30 Ru5 C26 -137.3(14)
C29 C30 Ru5 C28 29.4(6)
C25 C30 Ru5 C28 -104.2(7)
C66 C30 Ru5 C28 148.6(14)
C29 C30 Ru5 C27 66.4(6)
C25 C30 Ru5 C27 -67.2(7)
C66 C30 Ru5 C27 -174.4(13)
C29 C30 Ru5 Cl5 -48.4(7)
C25 C30 Ru5 Cl5 178.1(5)
C66 C30 Ru5 Cl5 70.9(13)
C29 C30 Ru5 Cl6 138.7(7)
C25 C30 Ru5 Cl6 5.1(12)
C66 C30 Ru5 Cl6 -102.1(14)
C29 C28 Ru5 N5 7.0(13)
C27 C28 Ru5 N5 138.1(9)
C64 C28 Ru5 N5 -104.3(13)
C27 C28 Ru5 C29 131.1(10)
C64 C28 Ru5 C29 -111.3(14)
C29 C28 Ru5 C25 -66.7(7)
C27 C28 Ru5 C25 64.5(7)
C64 C28 Ru5 C25 -177.9(12)
C29 C28 Ru5 C26 -104.1(8)
C27 C28 Ru5 C26 27.0(7)
C64 C28 Ru5 C26 144.6(13)
C29 C28 Ru5 C30 -28.7(7)
C27 C28 Ru5 C30 102.4(8)
C64 C28 Ru5 C30 -140.0(13)
C29 C28 Ru5 C27 -131.1(10)
C64 C28 Ru5 C27 117.6(14)
C29 C28 Ru5 Cl5 94.5(6)
C27 C28 Ru5 Cl5 -134.3(7)
C64 C28 Ru5 Cl5 -16.8(11)
C29 C28 Ru5 Cl6 174.3(6)
C27 C28 Ru5 Cl6 -54.5(7)
C64 C28 Ru5 Cl6 63.1(12)
C26 C27 Ru5 N5 -0.8(13)
C28 C27 Ru5 N5 -136.5(9)
C63 C27 Ru5 N5 110.5(14)
C26 C27 Ru5 C29 105.6(8)
C28 C27 Ru5 C29 -30.1(7)
C63 C27 Ru5 C29 -143.1(13)
C26 C27 Ru5 C25 30.3(7)
C28 C27 Ru5 C25 -105.4(8)
C63 C27 Ru5 C25 141.6(13)
C28 C27 Ru5 C26 -135.7(11)
C63 C27 Ru5 C26 111.3(14)
C26 C27 Ru5 C30 69.0(7)
C28 C27 Ru5 C30 -66.7(7)
C63 C27 Ru5 C30 -179.7(13)
C26 C27 Ru5 C28 135.7(11)
C63 C27 Ru5 C28 -113.0(15)
C26 C27 Ru5 Cl5 -171.3(6)
C28 C27 Ru5 Cl5 53.0(7)
C63 C27 Ru5 Cl5 -60.0(12)
C26 C27 Ru5 Cl6 -90.5(7)
C28 C27 Ru5 Cl6 133.8(7)
C63 C27 Ru5 Cl6 20.8(12)
Ru6 Cl5 Ru5 N5 -85.8(2)
Ru6 Cl5 Ru5 C29 157.2(3)
Ru6 Cl5 Ru5 C25 -172.6(9)
Ru6 Cl5 Ru5 C26 78.8(7)
Ru6 Cl5 Ru5 C30 -176.0(3)
Ru6 Cl5 Ru5 C28 119.3(3)
Ru6 Cl5 Ru5 C27 90.3(3)
Ru6 Cl5 Ru5 Cl6 1.42(8)
Ru6 Cl6 Ru5 N5 86.6(2)
Ru6 Cl6 Ru5 C29 -79.7(7)
Ru6 Cl6 Ru5 C25 176.2(3)
Ru6 Cl6 Ru5 C26 -154.9(3)
Ru6 Cl6 Ru5 C30 172.5(8)
Ru6 Cl6 Ru5 C28 -88.1(3)
Ru6 Cl6 Ru5 C27 -117.7(3)
Ru6 Cl6 Ru5 Cl5 -1.42(8)
C106 N6 Ru6 C32 37.1(10)
C108 N6 Ru6 C32 -132.9(9)
C106 N6 Ru6 C31 66.6(9)
C108 N6 Ru6 C31 -103.4(9)
C106 N6 Ru6 C36 105.1(9)
C108 N6 Ru6 C36 -64.8(9)
C106 N6 Ru6 C35 130.7(9)
C108 N6 Ru6 C35 -39.3(10)
C106 N6 Ru6 C33 29.7(13)
C108 N6 Ru6 C33 -140.3(9)
C106 N6 Ru6 C34 128.3(13)
C108 N6 Ru6 C34 -41.7(17)
C106 N6 Ru6 Cl6 -58.1(8)
C108 N6 Ru6 Cl6 132.0(8)
C106 N6 Ru6 Cl5 -138.5(8)
C108 N6 Ru6 Cl5 51.5(8)
C31 C32 Ru6 N6 53.8(8)
C33 C32 Ru6 N6 -174.0(6)
C68 C32 Ru6 N6 -60.2(12)
C33 C32 Ru6 C31 132.2(11)
C68 C32 Ru6 C31 -114.0(15)
C31 C32 Ru6 C36 -29.4(8)
C33 C32 Ru6 C36 102.8(8)
C68 C32 Ru6 C36 -143.3(13)
C31 C32 Ru6 C35 -66.4(8)
C33 C32 Ru6 C35 65.8(7)
C68 C32 Ru6 C35 179.7(12)
C31 C32 Ru6 C33 -132.2(11)
C68 C32 Ru6 C33 113.8(14)
C31 C32 Ru6 C34 -104.3(8)
C33 C32 Ru6 C34 27.9(7)
C68 C32 Ru6 C34 141.7(13)
C31 C32 Ru6 Cl6 143.6(7)
C33 C32 Ru6 Cl6 -84.2(7)
C68 C32 Ru6 Cl6 29.6(12)
C31 C32 Ru6 Cl5 -138.1(8)
C33 C32 Ru6 Cl5 -5.9(14)
C68 C32 Ru6 Cl5 107.9(13)
C32 C31 Ru6 N6 -132.4(8)
C36 C31 Ru6 N6 94.7(7)
C67 C31 Ru6 N6 -19.1(13)
C36 C31 Ru6 C32 -132.9(11)
C67 C31 Ru6 C32 113.2(16)
C32 C31 Ru6 C36 132.9(11)
C67 C31 Ru6 C36 -113.8(15)
C32 C31 Ru6 C35 103.5(8)
C36 C31 Ru6 C35 -29.5(7)
C67 C31 Ru6 C35 -143.3(14)
C32 C31 Ru6 C33 29.0(7)
C36 C31 Ru6 C33 -103.9(8)
C67 C31 Ru6 C33 142.3(14)
C32 C31 Ru6 C34 65.6(8)
C36 C31 Ru6 C34 -67.3(7)
C67 C31 Ru6 C34 178.9(13)
C32 C31 Ru6 Cl6 -45.8(8)
C36 C31 Ru6 Cl6 -178.7(6)
C67 C31 Ru6 Cl6 67.4(13)
C32 C31 Ru6 Cl5 144.3(7)
C36 C31 Ru6 Cl5 11.4(12)
C67 C31 Ru6 Cl5 -102.4(14)
C35 C36 Ru6 N6 142.8(7)
C31 C36 Ru6 N6 -85.9(7)
C72 C36 Ru6 N6 23.5(14)
C35 C36 Ru6 C32 -102.7(8)
C31 C36 Ru6 C32 28.6(7)
C72 C36 Ru6 C32 138.0(15)
C35 C36 Ru6 C31 -131.3(10)
C72 C36 Ru6 C31 109.4(16)
C31 C36 Ru6 C35 131.3(10)
C72 C36 Ru6 C35 -119.3(17)
C35 C36 Ru6 C33 -66.0(8)
C31 C36 Ru6 C33 65.3(7)
C72 C36 Ru6 C33 174.7(15)
C35 C36 Ru6 C34 -28.8(7)
C31 C36 Ru6 C34 102.5(8)
C72 C36 Ru6 C34 -148.1(15)
C35 C36 Ru6 Cl6 -127.7(11)
C31 C36 Ru6 Cl6 3.6(16)
C72 C36 Ru6 Cl6 113.0(15)
C35 C36 Ru6 Cl5 54.1(8)
C31 C36 Ru6 Cl5 -174.6(5)
C72 C36 Ru6 Cl5 -65.2(15)
C36 C35 Ru6 N6 -44.9(9)
C34 C35 Ru6 N6 -178.7(7)
C71 C35 Ru6 N6 69.2(13)
C36 C35 Ru6 C32 67.3(8)
C34 C35 Ru6 C32 -66.5(8)
C71 C35 Ru6 C32 -178.5(13)
C36 C35 Ru6 C31 30.3(7)
C34 C35 Ru6 C31 -103.4(8)
C71 C35 Ru6 C31 144.5(13)
C34 C35 Ru6 C36 -133.7(12)
C71 C35 Ru6 C36 114.2(15)
C36 C35 Ru6 C33 103.8(8)
C34 C35 Ru6 C33 -30.0(8)
C71 C35 Ru6 C33 -142.1(14)
C36 C35 Ru6 C34 133.7(12)
C71 C35 Ru6 C34 -112.1(16)
C36 C35 Ru6 Cl6 152.7(6)
C34 C35 Ru6 Cl6 19.0(12)
C71 C35 Ru6 Cl6 -93.1(13)
C36 C35 Ru6 Cl5 -133.4(7)
C34 C35 Ru6 Cl5 92.8(8)
C71 C35 Ru6 Cl5 -19.3(12)
C32 C33 Ru6 N6 11.2(12)
C34 C33 Ru6 N6 145.9(8)
C69 C33 Ru6 N6 -103.4(14)
C34 C33 Ru6 C32 134.7(11)
C69 C33 Ru6 C32 -114.6(16)
C32 C33 Ru6 C31 -29.3(7)
C34 C33 Ru6 C31 105.4(8)
C69 C33 Ru6 C31 -143.9(14)
C32 C33 Ru6 C36 -67.2(8)
C34 C33 Ru6 C36 67.4(8)
C69 C33 Ru6 C36 178.2(14)
C32 C33 Ru6 C35 -104.1(8)
C34 C33 Ru6 C35 30.6(7)
C69 C33 Ru6 C35 141.4(14)
C32 C33 Ru6 C34 -134.7(11)
C69 C33 Ru6 C34 110.8(16)
C32 C33 Ru6 Cl6 98.1(7)
C34 C33 Ru6 Cl6 -127.3(7)
C69 C33 Ru6 Cl6 -16.5(13)
C32 C33 Ru6 Cl5 177.4(6)
C34 C33 Ru6 Cl5 -47.9(8)
C69 C33 Ru6 Cl5 62.9(13)
C33 C34 Ru6 N6 -127.3(12)
C35 C34 Ru6 N6 3.3(17)
C70 C34 Ru6 N6 115.7(15)
C33 C34 Ru6 C32 -27.6(7)
C35 C34 Ru6 C32 103.0(9)
C70 C34 Ru6 C32 -144.6(14)
C33 C34 Ru6 C31 -64.3(7)
C35 C34 Ru6 C31 66.3(8)
C70 C34 Ru6 C31 178.7(14)
C33 C34 Ru6 C36 -102.5(8)
C35 C34 Ru6 C36 28.1(8)
C70 C34 Ru6 C36 140.5(14)
C33 C34 Ru6 C35 -130.6(11)
C70 C34 Ru6 C35 112.4(16)
C35 C34 Ru6 C33 130.6(11)
C70 C34 Ru6 C33 -117.0(16)
C33 C34 Ru6 Cl6 59.5(8)
C35 C34 Ru6 Cl6 -169.9(7)
C70 C34 Ru6 Cl6 -57.5(14)
C33 C34 Ru6 Cl5 140.4(7)
C35 C34 Ru6 Cl5 -89.0(8)
C70 C34 Ru6 Cl5 23.4(13)
Ru5 Cl6 Ru6 N6 -86.7(2)
Ru5 Cl6 Ru6 C32 159.7(4)
Ru5 Cl6 Ru6 C31 -174.2(4)
Ru5 Cl6 Ru6 C36 -176.9(12)
Ru5 Cl6 Ru6 C35 78.2(7)
Ru5 Cl6 Ru6 C33 122.7(4)
Ru5 Cl6 Ru6 C34 90.9(4)
Ru5 Cl6 Ru6 Cl5 1.42(8)
Ru5 Cl5 Ru6 N6 86.5(2)
Ru5 Cl5 Ru6 C32 -82.7(9)
Ru5 Cl5 Ru6 C31 170.1(7)
Ru5 Cl5 Ru6 C36 178.0(4)
Ru5 Cl5 Ru6 C35 -152.4(3)
Ru5 Cl5 Ru6 C33 -86.8(4)
Ru5 Cl5 Ru6 C34 -113.8(3)
Ru5 Cl5 Ru6 Cl6 -1.42(8)
O103 S101 C111 F102 -178.3
O102 S101 C111 F102 -59.9
O101 S101 C111 F102 62.4
O103 S101 C111 F101 60.1
O102 S101 C111 F101 178.6
O101 S101 C111 F101 -59.2
O103 S101 C111 F103 -57.9
O102 S101 C111 F103 60.6
O101 S101 C111 F103 -177.2
O106 S102 C112 F105 -178.3
O105 S102 C112 F105 -59.9
O104 S102 C112 F105 62.4
O106 S102 C112 F104 60.2
O105 S102 C112 F104 178.6
O104 S102 C112 F104 -59.2
O106 S102 C112 F106 -57.9
O105 S102 C112 F106 60.6
O104 S102 C112 F106 -177.2
O109 S103 C113 F108 -178.3
O108 S103 C113 F108 -59.9
O107 S103 C113 F108 62.4
O109 S103 C113 F107 60.1
O108 S103 C113 F107 178.6
O107 S103 C113 F107 -59.2
O109 S103 C113 F109 -57.9
O108 S103 C113 F109 60.6
O107 S103 C113 F109 -177.2
O112 S104 C114 F111 -178.3
O111 S104 C114 F111 -59.9
O110 S104 C114 F111 62.4
O112 S104 C114 F110 60.1
O111 S104 C114 F110 178.6
O110 S104 C114 F110 -59.2
O112 S104 C114 F112 -57.9
O111 S104 C114 F112 60.6
O110 S104 C114 F112 -177.2
O115 S105 C115 F114 -178.3
O114 S105 C115 F114 -59.9
O113 S105 C115 F114 62.4
O115 S105 C115 F113 60.1
O114 S105 C115 F113 178.6
O113 S105 C115 F113 -59.2
O115 S105 C115 F115 -57.9
O114 S105 C115 F115 60.6
O113 S105 C115 F115 -177.2
O118 S106 C116 F117 -178.3
O117 S106 C116 F117 -59.9
O116 S106 C116 F117 62.4
O118 S106 C116 F116 60.1
O117 S106 C116 F116 178.6
O116 S106 C116 F116 -59.2
O118 S106 C116 F118 -57.9
O117 S106 C116 F118 60.6
O116 S106 C116 F118 -177.2
